data_4106587
loop_
_publ_author_name
'Kristine M\"uther'
'Roland Fr\"ohlich'
'Christian M\"uck-Lichtenfeld'
'Stefan Grimme'
'Martin Oestreich'

_publ_section_title
;
 A Unique Transition Metal-Stabilized Silicon Cation
;
_journal_name_full 'Journal of the American Chemical Society'
_journal_page_first 12442
_journal_page_last 12444
_journal_paper_doi 10.1021/ja205538t
_journal_volume 133
_journal_year 2011
_chemical_formula_sum 'C42 H50 B12 Cl16 Fe2 Si2'
_chemical_formula_weight 1419.62
_chemical_name_systematic
; 
 ? 
;
_space_group_IT_number 14
_symmetry_cell_setting monoclinic
_symmetry_space_group_name_Hall '-P 2ybc'
_symmetry_space_group_name_H-M 'P 1 21/c 1'
_atom_sites_solution_hydrogens geom
_atom_sites_solution_primary direct
_atom_sites_solution_secondary difmap
_audit_creation_method SHELXL-97
_cell_angle_alpha 90.00
_cell_angle_beta 95.909(1)
_cell_angle_gamma 90.00
_cell_formula_units_Z 4
_cell_length_a 13.5158(3)
_cell_length_b 17.0228(3)
_cell_length_c 26.8741(5)
_cell_measurement_reflns_used 14243
_cell_measurement_temperature 223(2)
_cell_measurement_theta_max 27.88
_cell_measurement_theta_min 4.08
_cell_volume 6150.3(2)
_computing_cell_refinement 'Collect (Nonius B.V., 1998)'
_computing_data_collection 'Collect (Nonius B.V., 1998)'
_computing_data_reduction 'Denzo-SMN (Otwinowski & Minor, 1997)'
_computing_molecular_graphics 'XP (BrukerAXS, 2000)'
_computing_publication_material 'SHELXL-97 (Sheldrick, 1997)'
_computing_structure_refinement 'SHELXL-97 (Sheldrick, 1997)'
_computing_structure_solution 'SHELXS-97 (Sheldrick, 1990)'
_diffrn_ambient_temperature 223(2)
_diffrn_measured_fraction_theta_full 0.991
_diffrn_measured_fraction_theta_max 0.991
_diffrn_measurement_device_type 'Nonius KappaCCD APEXII'
_diffrn_measurement_method '\w and \f scans'
_diffrn_radiation_monochromator 'Montel mirror'
_diffrn_radiation_source 'rotating anode Nonius FR591'
_diffrn_radiation_type MoK\a
_diffrn_radiation_wavelength 0.71073
_diffrn_reflns_av_R_equivalents 0.057
_diffrn_reflns_av_sigmaI/netI 0.0415
_diffrn_reflns_limit_h_max 17
_diffrn_reflns_limit_h_min -17
_diffrn_reflns_limit_k_max 22
_diffrn_reflns_limit_k_min -18
_diffrn_reflns_limit_l_max 34
_diffrn_reflns_limit_l_min -34
_diffrn_reflns_number 57595
_diffrn_reflns_theta_full 27.76
_diffrn_reflns_theta_max 27.76
_diffrn_reflns_theta_min 4.07
_exptl_absorpt_coefficient_mu 1.238
_exptl_absorpt_correction_T_max 0.8862
_exptl_absorpt_correction_T_min 0.5764
_exptl_absorpt_correction_type multi-scan
_exptl_absorpt_process_details 'Denzo (Otwinowski, Borek, Majewski & Minor, 2003)'
_exptl_crystal_colour yellow
_exptl_crystal_density_diffrn 1.533
_exptl_crystal_description plate
_exptl_crystal_F_000 2856
_exptl_crystal_size_max 0.50
_exptl_crystal_size_mid 0.30
_exptl_crystal_size_min 0.10
_refine_diff_density_max 3.089
_refine_diff_density_min -1.690
_refine_diff_density_rms 0.142
_refine_ls_extinction_method none
_refine_ls_goodness_of_fit_ref 1.046
_refine_ls_hydrogen_treatment constr
_refine_ls_matrix_type full
_refine_ls_number_parameters 773
_refine_ls_number_reflns 14376
_refine_ls_number_restraints 822
_refine_ls_restrained_S_all 1.084
_refine_ls_R_factor_all 0.1344
_refine_ls_R_factor_gt 0.1067
_refine_ls_shift/su_max 0.001
_refine_ls_shift/su_mean 0.000
_refine_ls_structure_factor_coef Fsqd
_refine_ls_weighting_details 'calc w=1/[\s^2^(Fo^2^)+(0.1713P)^2^+26.4857P] where P=(Fo^2^+2Fc^2^)/3'
_refine_ls_weighting_scheme calc
_refine_ls_wR_factor_gt 0.2951
_refine_ls_wR_factor_ref 0.3307
_reflns_number_gt 10511
_reflns_number_total 14376
_reflns_threshold_expression >2sigma(I)
_cod_data_source_file ja205538t_si_002.cif
_cod_data_source_block ost5932
_cod_database_code 4106587

loop_
_symmetry_equiv_pos_as_xyz
'x, y, z'
'-x, y+1/2, -z+1/2'
'-x, -y, -z'
'x, -y-1/2, z-1/2'

loop_
_atom_site_label
_atom_site_type_symbol
_atom_site_fract_x
_atom_site_fract_y
_atom_site_fract_z
_atom_site_U_iso_or_equiv
_atom_site_adp_type
_atom_site_occupancy
_atom_site_symmetry_multiplicity
_atom_site_calc_flag
_atom_site_refinement_flags
_atom_site_disorder_assembly
_atom_site_disorder_group
Fe1A Fe 0.79246(8) 0.52209(6) -0.15215(4) 0.0541(3) Uani 1 1 d . . .
Si1A Si 0.74672(17) 0.50161(13) -0.06561(8) 0.0599(5) Uani 1 1 d . . .
C1A C 0.8466(6) 0.5644(5) -0.0840(3) 0.0622(19) Uani 1 1 d . . .
C2A C 0.9261(6) 0.5287(5) -0.1084(3) 0.0646(19) Uani 1 1 d . . .
H2A H 0.9654 0.4859 -0.0962 0.078 Uiso 1 1 calc R . .
C3A C 0.9345(7) 0.5693(6) -0.1540(4) 0.078(2) Uani 1 1 d . . .
H3A H 0.9798 0.5580 -0.1773 0.094 Uiso 1 1 calc R . .
C4A C 0.8619(6) 0.6305(5) -0.1580(4) 0.070(2) Uani 1 1 d . . .
H4A H 0.8509 0.6663 -0.1846 0.084 Uiso 1 1 calc R . .
C5A C 0.8102(6) 0.6280(5) -0.1161(3) 0.0642(19) Uani 1 1 d . . .
H5A H 0.7589 0.6627 -0.1097 0.077 Uiso 1 1 calc R . .
C6A C 0.7580(8) 0.4083(5) -0.1730(3) 0.070(2) Uani 1 1 d . . .
H6A H 0.7882 0.3634 -0.1578 0.084 Uiso 1 1 calc R . .
C7A C 0.7897(9) 0.4497(6) -0.2131(3) 0.080(3) Uani 1 1 d . . .
H7A H 0.8446 0.4365 -0.2303 0.096 Uiso 1 1 calc R . .
C8A C 0.7272(9) 0.5134(6) -0.2237(4) 0.081(3) Uani 1 1 d . . .
H8A H 0.7329 0.5514 -0.2487 0.097 Uiso 1 1 calc R . .
C9A C 0.6537(7) 0.5109(5) -0.1903(4) 0.072(2) Uani 1 1 d . . .
H9A H 0.6012 0.5469 -0.1892 0.087 Uiso 1 1 calc R . .
C10A C 0.6718(7) 0.4465(5) -0.1595(3) 0.067(2) Uani 1 1 d . . .
H10A H 0.6335 0.4308 -0.1340 0.081 Uiso 1 1 calc R . .
C11A C 0.6305(6) 0.5530(6) -0.0546(4) 0.072(2) Uani 1 1 d . . .
H11A H 0.6460 0.5977 -0.0328 0.107 Uiso 1 1 calc R . .
H11B H 0.5872 0.5172 -0.0389 0.107 Uiso 1 1 calc R . .
H11C H 0.5973 0.5710 -0.0862 0.107 Uiso 1 1 calc R . .
C12A C 0.7733(7) 0.4070(5) -0.0298(3) 0.067(2) Uani 1 1 d . . .
C13A C 0.7037(13) 0.3424(8) -0.0465(5) 0.125(5) Uani 1 1 d U . .
H13A H 0.7241 0.3187 -0.0766 0.188 Uiso 1 1 calc R . .
H13B H 0.6369 0.3633 -0.0534 0.188 Uiso 1 1 calc R . .
H13C H 0.7045 0.3030 -0.0203 0.188 Uiso 1 1 calc R . .
C14A C 0.7668(11) 0.4240(7) 0.0245(4) 0.100(3) Uani 1 1 d U . .
H14A H 0.7995 0.3824 0.0446 0.149 Uiso 1 1 calc R . .
H14B H 0.6975 0.4269 0.0307 0.149 Uiso 1 1 calc R . .
H14C H 0.7992 0.4737 0.0332 0.149 Uiso 1 1 calc R . .
C15A C 0.8782(13) 0.3775(11) -0.0357(7) 0.148(6) Uani 1 1 d U . .
H15A H 0.9264 0.4107 -0.0165 0.222 Uiso 1 1 calc R . .
H15B H 0.8897 0.3792 -0.0707 0.222 Uiso 1 1 calc R . .
H15C H 0.8852 0.3239 -0.0236 0.222 Uiso 1 1 calc R . .
Fe1B Fe 0.31900(8) 0.05918(6) 0.08268(4) 0.0512(3) Uani 1 1 d . . .
Si1B Si 0.31864(19) -0.05037(17) 0.14226(12) 0.0780(8) Uani 1 1 d . . .
C1B C 0.3530(7) -0.0565(5) 0.0745(3) 0.066(2) Uani 1 1 d . . .
C2B C 0.2767(8) -0.0329(6) 0.0357(3) 0.074(2) Uani 1 1 d . . .
H2B H 0.2126 -0.0547 0.0301 0.089 Uiso 1 1 calc R . .
C3B C 0.3139(8) 0.0274(6) 0.0082(3) 0.073(2) Uani 1 1 d . . .
H3B H 0.2787 0.0534 -0.0189 0.088 Uiso 1 1 calc R . .
C4B C 0.4128(7) 0.0435(6) 0.0275(3) 0.072(2) Uani 1 1 d . . .
H4B H 0.4546 0.0820 0.0158 0.086 Uiso 1 1 calc R . .
C5B C 0.4372(6) -0.0087(5) 0.0673(3) 0.064(2) Uani 1 1 d . . .
H5B H 0.4994 -0.0117 0.0863 0.077 Uiso 1 1 calc R . .
C6B C 0.1992(6) 0.1123(6) 0.1092(4) 0.075(2) Uani 1 1 d . . .
H6B H 0.1339 0.0926 0.1058 0.090 Uiso 1 1 calc R . .
C7B C 0.2406(7) 0.1627(5) 0.0759(4) 0.072(2) Uani 1 1 d . . .
H7B H 0.2078 0.1831 0.0461 0.086 Uiso 1 1 calc R . .
C8B C 0.3406(7) 0.1777(5) 0.0946(3) 0.068(2) Uani 1 1 d . . .
H8B H 0.3860 0.2093 0.0794 0.082 Uiso 1 1 calc R . .
C9B C 0.3601(6) 0.1363(5) 0.1404(3) 0.0637(19) Uani 1 1 d . . .
H9B H 0.4206 0.1361 0.1611 0.076 Uiso 1 1 calc R . .
C10B C 0.2742(6) 0.0963(6) 0.1493(3) 0.067(2) Uani 1 1 d . . .
H10B H 0.2667 0.0641 0.1771 0.080 Uiso 1 1 calc R . .
C11B C 0.4262(6) -0.0537(5) 0.1899(3) 0.0571(17) Uani 1 1 d . . .
H11D H 0.4039 -0.0466 0.2228 0.086 Uiso 1 1 calc R . .
H11E H 0.4724 -0.0121 0.1836 0.086 Uiso 1 1 calc R . .
H11F H 0.4592 -0.1041 0.1884 0.086 Uiso 1 1 calc R . .
C12B C 0.2049(6) -0.1016(5) 0.1606(4) 0.069(2) Uani 1 1 d . . .
C13B C 0.1735(12) -0.0701(9) 0.2105(6) 0.129(5) Uani 1 1 d U . .
H13D H 0.1465 -0.0176 0.2055 0.193 Uiso 1 1 calc R . .
H13E H 0.2309 -0.0686 0.2353 0.193 Uiso 1 1 calc R . .
H13F H 0.1233 -0.1044 0.2220 0.193 Uiso 1 1 calc R . .
C14B C 0.2398(9) -0.1860(7) 0.1727(6) 0.102(3) Uani 1 1 d U . .
H14D H 0.1843 -0.2170 0.1818 0.153 Uiso 1 1 calc R . .
H14E H 0.2920 -0.1853 0.2003 0.153 Uiso 1 1 calc R . .
H14F H 0.2652 -0.2089 0.1435 0.153 Uiso 1 1 calc R . .
C15B C 0.1194(10) -0.1038(9) 0.1198(6) 0.124(4) Uani 1 1 d U . .
H15D H 0.0747 -0.1463 0.1263 0.185 Uiso 1 1 calc R . .
H15E H 0.1448 -0.1121 0.0878 0.185 Uiso 1 1 calc R . .
H15F H 0.0837 -0.0543 0.1192 0.185 Uiso 1 1 calc R . .
B1 B 0.1979(5) 0.3189(5) -0.2008(3) 0.0440(15) Uani 1 1 d . . .
B2 B 0.2996(6) 0.2511(5) -0.1974(3) 0.0465(16) Uani 1 1 d . . .
B3 B 0.2175(5) 0.3847(5) -0.1495(3) 0.0473(16) Uani 1 1 d . . .
B4 B 0.1339(5) 0.3036(4) -0.1470(3) 0.0428(14) Uani 1 1 d . . .
B5 B 0.3212(5) 0.3517(4) -0.1805(3) 0.0449(15) Uani 1 1 d . . .
B6 B 0.1840(5) 0.2216(4) -0.1761(3) 0.0407(14) Uani 1 1 d . . .
B7 B 0.1967(5) 0.2292(4) -0.1094(3) 0.0431(14) Uani 1 1 d . . .
B8 B 0.3185(5) 0.2618(5) -0.0898(3) 0.0460(15) Uani 1 1 d . . .
B9 B 0.3818(5) 0.2753(4) -0.1441(3) 0.0435(15) Uani 1 1 d . . .
B10 B 0.2979(5) 0.1961(4) -0.1410(3) 0.0439(15) Uani 1 1 d . . .
B11 B 0.2165(5) 0.3287(5) -0.0930(3) 0.0466(15) Uani 1 1 d . . .
B12 B 0.3316(5) 0.3583(4) -0.1138(3) 0.0433(14) Uani 1 1 d . . .
Cl1 Cl 0.13112(16) 0.34612(15) -0.25909(8) 0.0718(6) Uani 1 1 d . . .
Cl2 Cl 0.34473(15) 0.21252(13) -0.25264(8) 0.0682(6) Uani 1 1 d . . .
Cl3 Cl 0.17681(16) 0.48475(11) -0.15335(10) 0.0707(6) Uani 1 1 d . . .
Cl4 Cl 0.00242(12) 0.31926(12) -0.14919(8) 0.0635(5) Uani 1 1 d . . .
Cl5 Cl 0.38758(15) 0.41663(12) -0.21697(7) 0.0631(5) Uani 1 1 d . . .
Cl6 Cl 0.10535(13) 0.14975(11) -0.20854(7) 0.0576(4) Uani 1 1 d . . .
Cl7 Cl 0.13093(14) 0.16439(12) -0.07134(7) 0.0605(5) Uani 1 1 d . . .
Cl8 Cl 0.38425(16) 0.23380(15) -0.03113(8) 0.0741(6) Uani 1 1 d . . .
Cl9 Cl 0.51381(12) 0.26108(12) -0.14300(9) 0.0630(5) Uani 1 1 d . . .
Cl10 Cl 0.33762(15) 0.09547(11) -0.13672(9) 0.0674(5) Uani 1 1 d . . .
Cl11 Cl 0.17026(16) 0.36680(14) -0.03769(8) 0.0710(6) Uani 1 1 d . . .
Cl12 Cl 0.41175(14) 0.43006(12) -0.08230(8) 0.0621(5) Uani 1 1 d . . .
C21A C 0.3757(6) 0.8073(6) -0.1171(3) 0.114(3) Uani 0.532(8) 1 d PGDU A 1
C22A C 0.3631(8) 0.8822(5) -0.1373(5) 0.109(3) Uani 0.532(8) 1 d PGDU A 1
H22A H 0.3478 0.9245 -0.1169 0.131 Uiso 0.532(8) 1 calc PR A 1
C23A C 0.3729(10) 0.8946(6) -0.1877(5) 0.079(3) Uani 0.532(8) 1 d PGDU A 1
H23A H 0.3643 0.9453 -0.2014 0.095 Uiso 0.532(8) 1 calc PR A 1
C24A C 0.3954(10) 0.8321(8) -0.2178(4) 0.099(4) Uani 0.532(8) 1 d PGDU A 1
H24A H 0.4020 0.8405 -0.2519 0.118 Uiso 0.532(8) 1 calc PR A 1
C25A C 0.4081(9) 0.7572(7) -0.1976(4) 0.105(4) Uani 0.532(8) 1 d PGDU A 1
H25A H 0.4233 0.7149 -0.2180 0.126 Uiso 0.532(8) 1 calc PR A 1
C26A C 0.3983(6) 0.7448(5) -0.1472(4) 0.119(3) Uani 0.532(8) 1 d PGDU A 1
Cl21 Cl 0.3622(8) 0.8013(7) -0.0565(3) 0.160(3) Uani 0.532(8) 1 d PDU A 1
Cl26 Cl 0.4135(9) 0.6537(6) -0.1231(5) 0.181(4) Uani 0.532(8) 1 d PDU A 1
C21B C 0.3705(15) 0.8087(10) -0.0579(4) 0.125(4) Uani 0.468(8) 1 d PGDU A 2
H21B H 0.3666 0.8113 -0.0232 0.150 Uiso 0.468(8) 1 calc PR A 2
C22B C 0.3564(15) 0.8761(8) -0.0870(6) 0.111(3) Uani 0.468(8) 1 d PGDU A 2
H22B H 0.3430 0.9242 -0.0720 0.133 Uiso 0.468(8) 1 calc PR A 2
C23B C 0.3621(11) 0.8722(6) -0.1383(6) 0.109(3) Uani 0.468(8) 1 d PGDU A 2
H23B H 0.3526 0.9177 -0.1580 0.130 Uiso 0.468(8) 1 calc PR A 2
C24B C 0.3819(7) 0.8009(7) -0.1605(4) 0.107(3) Uani 0.468(8) 1 d PGDU A 2
C25B C 0.3960(8) 0.7335(6) -0.1314(4) 0.123(3) Uani 0.468(8) 1 d PGDU A 2
C26B C 0.3902(13) 0.7374(8) -0.0801(4) 0.121(4) Uani 0.468(8) 1 d PGDU A 2
H26B H 0.3998 0.6918 -0.0604 0.145 Uiso 0.468(8) 1 calc PR A 2
Cl24 Cl 0.3893(9) 0.7953(7) -0.2221(4) 0.153(4) Uani 0.468(8) 1 d PDU A 2
Cl25 Cl 0.4195(9) 0.6479(6) -0.1596(5) 0.157(4) Uani 0.468(8) 1 d PDU A 2
C31A C -0.0708(8) 0.3088(7) -0.4145(4) 0.149(4) Uani 0.528(8) 1 d PGDU B 1
C32A C -0.0957(8) 0.3709(6) -0.3845(4) 0.143(3) Uani 0.528(8) 1 d PGDU B 1
C33A C -0.1195(11) 0.3565(9) -0.3363(5) 0.140(4) Uani 0.528(8) 1 d PGDU B 1
H33A H -0.1364 0.3984 -0.3160 0.168 Uiso 0.528(8) 1 calc PR B 1
C34A C -0.1184(14) 0.2801(10) -0.3179(5) 0.134(4) Uani 0.528(8) 1 d PGDU B 1
H34A H -0.1345 0.2704 -0.2853 0.161 Uiso 0.528(8) 1 calc PR B 1
C35A C -0.0934(14) 0.2181(8) -0.3479(6) 0.137(4) Uani 0.528(8) 1 d PGDU B 1
H35A H -0.0926 0.1664 -0.3355 0.164 Uiso 0.528(8) 1 calc PR B 1
C36A C -0.0696(11) 0.2325(7) -0.3962(6) 0.138(4) Uani 0.528(8) 1 d PGDU B 1
H36A H -0.0527 0.1905 -0.4164 0.165 Uiso 0.528(8) 1 calc PR B 1
Cl31 Cl -0.0420(10) 0.3284(9) -0.4725(4) 0.191(4) Uani 0.528(8) 1 d PDU B 1
Cl32 Cl -0.0978(9) 0.4629(6) -0.4060(5) 0.196(4) Uani 0.528(8) 1 d PDU B 1
C31B C -0.1090(15) 0.3590(12) -0.3284(5) 0.140(4) Uani 0.472(8) 1 d PGDU B 2
H31B H -0.1265 0.3404 -0.2976 0.168 Uiso 0.472(8) 1 calc PR B 2
C32B C -0.1119(15) 0.4391(11) -0.3385(6) 0.122(4) Uani 0.472(8) 1 d PGDU B 2
H32B H -0.1313 0.4746 -0.3146 0.147 Uiso 0.472(8) 1 calc PR B 2
C33B C -0.0860(12) 0.4668(8) -0.3841(6) 0.146(4) Uani 0.472(8) 1 d PGDU B 2
H33B H -0.0880 0.5209 -0.3910 0.175 Uiso 0.472(8) 1 calc PR B 2
C34B C -0.0573(8) 0.4143(8) -0.4196(5) 0.151(4) Uani 0.472(8) 1 d PGDU B 2
C35B C -0.0544(9) 0.3342(8) -0.4094(5) 0.152(4) Uani 0.472(8) 1 d PGDU B 2
C36B C -0.0803(13) 0.3066(9) -0.3639(6) 0.142(3) Uani 0.472(8) 1 d PGDU B 2
H36B H -0.0783 0.2524 -0.3570 0.171 Uiso 0.472(8) 1 calc PR B 2
Cl34 Cl -0.0262(8) 0.4470(7) -0.4740(4) 0.164(4) Uani 0.472(8) 1 d PDU . 2
Cl35 Cl -0.0186(12) 0.2727(9) -0.4533(6) 0.209(5) Uani 0.472(8) 1 d PDU B 2

loop_
_atom_site_aniso_label
_atom_site_aniso_U_11
_atom_site_aniso_U_22
_atom_site_aniso_U_33
_atom_site_aniso_U_23
_atom_site_aniso_U_13
_atom_site_aniso_U_12
Fe1A 0.0615(6) 0.0514(6) 0.0488(6) -0.0010(4) 0.0026(4) 0.0078(4)
Si1A 0.0623(12) 0.0609(12) 0.0570(12) -0.0047(9) 0.0093(9) 0.0062(10)
C1A 0.066(5) 0.062(4) 0.057(4) -0.012(3) -0.001(3) 0.004(4)
C2A 0.051(4) 0.079(5) 0.063(5) 0.003(4) 0.000(3) 0.009(4)
C3A 0.058(5) 0.100(7) 0.079(6) -0.002(5) 0.016(4) -0.001(5)
C4A 0.064(5) 0.070(5) 0.077(5) 0.014(4) 0.007(4) -0.004(4)
C5A 0.065(5) 0.054(4) 0.073(5) -0.006(4) 0.004(4) 0.003(3)
C6A 0.098(6) 0.048(4) 0.063(5) -0.004(3) 0.003(4) 0.002(4)
C7A 0.099(7) 0.081(6) 0.057(5) -0.015(4) 0.002(5) 0.010(5)
C8A 0.105(7) 0.075(6) 0.059(5) 0.007(4) -0.005(5) 0.002(5)
C9A 0.066(5) 0.068(5) 0.077(6) -0.006(4) -0.019(4) 0.008(4)
C10A 0.085(6) 0.061(5) 0.054(4) -0.003(3) -0.003(4) -0.017(4)
C11A 0.051(4) 0.086(6) 0.079(6) -0.018(5) 0.012(4) 0.002(4)
C12A 0.090(6) 0.066(5) 0.045(4) 0.003(3) 0.014(4) 0.009(4)
C13A 0.161(9) 0.106(7) 0.103(7) 0.010(6) -0.015(7) -0.017(7)
C14A 0.135(8) 0.100(6) 0.065(5) -0.004(5) 0.017(5) -0.001(6)
C15A 0.149(9) 0.150(9) 0.147(9) 0.047(8) 0.030(8) 0.035(8)
Fe1B 0.0505(5) 0.0604(6) 0.0428(5) -0.0034(4) 0.0052(4) 0.0097(4)
Si1B 0.0549(12) 0.0820(16) 0.0932(18) 0.0260(14) -0.0107(12) -0.0140(11)
C1B 0.082(5) 0.056(4) 0.057(4) -0.007(3) -0.005(4) 0.012(4)
C2B 0.086(6) 0.073(5) 0.059(5) -0.009(4) -0.012(4) 0.007(5)
C3B 0.099(7) 0.080(6) 0.039(4) -0.006(4) -0.003(4) 0.029(5)
C4B 0.085(6) 0.084(6) 0.052(4) 0.000(4) 0.028(4) 0.029(5)
C5B 0.065(5) 0.074(5) 0.055(4) 0.004(4) 0.014(3) 0.026(4)
C6B 0.050(4) 0.094(6) 0.082(6) -0.012(5) 0.015(4) 0.015(4)
C7B 0.083(6) 0.062(5) 0.070(5) -0.001(4) 0.007(4) 0.027(4)
C8B 0.084(6) 0.057(4) 0.067(5) -0.004(4) 0.018(4) 0.006(4)
C9B 0.065(5) 0.071(5) 0.056(4) -0.017(4) 0.009(3) -0.006(4)
C10B 0.058(4) 0.089(6) 0.056(4) -0.008(4) 0.014(3) 0.005(4)
C11B 0.055(4) 0.060(4) 0.055(4) -0.001(3) -0.001(3) 0.005(3)
C12B 0.049(4) 0.050(4) 0.107(7) -0.005(4) 0.010(4) -0.006(3)
C13B 0.130(8) 0.123(8) 0.141(9) -0.026(7) 0.057(7) -0.028(7)
C14B 0.093(6) 0.079(6) 0.136(8) 0.003(6) 0.019(6) -0.013(5)
C15B 0.094(7) 0.137(8) 0.135(8) 0.022(7) -0.008(6) -0.023(6)
B1 0.042(3) 0.051(4) 0.039(3) 0.004(3) 0.005(3) -0.004(3)
B2 0.047(4) 0.051(4) 0.044(4) -0.007(3) 0.014(3) -0.005(3)
B3 0.039(3) 0.048(4) 0.056(4) 0.003(3) 0.008(3) 0.002(3)
B4 0.037(3) 0.048(4) 0.044(4) -0.003(3) 0.010(3) 0.002(3)
B5 0.044(4) 0.046(4) 0.047(4) 0.002(3) 0.011(3) -0.002(3)
B6 0.035(3) 0.049(4) 0.039(3) -0.002(3) 0.008(2) -0.003(3)
B7 0.039(3) 0.050(4) 0.041(3) 0.003(3) 0.006(3) -0.006(3)
B8 0.042(3) 0.053(4) 0.043(4) -0.001(3) 0.001(3) -0.007(3)
B9 0.035(3) 0.047(4) 0.050(4) -0.001(3) 0.009(3) 0.000(3)
B10 0.037(3) 0.040(3) 0.055(4) 0.005(3) 0.001(3) 0.001(3)
B11 0.041(3) 0.054(4) 0.046(4) -0.004(3) 0.010(3) -0.004(3)
B12 0.043(3) 0.051(4) 0.037(3) -0.004(3) 0.007(3) -0.006(3)
Cl1 0.0655(11) 0.0945(15) 0.0525(10) 0.0242(10) -0.0081(8) -0.0090(10)
Cl2 0.0655(11) 0.0842(13) 0.0593(11) -0.0273(10) 0.0276(9) -0.0164(10)
Cl3 0.0671(11) 0.0453(9) 0.1007(16) 0.0017(9) 0.0134(11) 0.0101(8)
Cl4 0.0364(8) 0.0712(11) 0.0840(13) -0.0053(10) 0.0114(8) 0.0044(7)
Cl5 0.0648(11) 0.0676(11) 0.0593(10) 0.0122(8) 0.0174(8) -0.0176(9)
Cl6 0.0519(9) 0.0656(10) 0.0555(9) -0.0143(8) 0.0061(7) -0.0159(8)
Cl7 0.0597(10) 0.0711(11) 0.0514(9) 0.0137(8) 0.0087(7) -0.0186(8)
Cl8 0.0719(12) 0.0929(15) 0.0528(10) 0.0202(10) -0.0166(9) -0.0140(11)
Cl9 0.0351(7) 0.0641(10) 0.0899(14) -0.0109(9) 0.0072(8) 0.0003(7)
Cl10 0.0568(10) 0.0438(9) 0.1002(16) 0.0036(9) 0.0016(10) 0.0066(7)
Cl11 0.0715(12) 0.0889(14) 0.0572(10) -0.0280(10) 0.0290(9) -0.0189(10)
Cl12 0.0570(10) 0.0644(11) 0.0656(11) -0.0192(9) 0.0098(8) -0.0190(8)
C21A 0.102(4) 0.122(4) 0.118(4) -0.001(4) 0.010(4) -0.010(4)
C22A 0.092(5) 0.110(5) 0.123(5) -0.009(5) 0.004(5) -0.006(5)
C23A 0.059(5) 0.073(5) 0.101(6) 0.029(5) -0.010(5) -0.005(5)
C24A 0.089(5) 0.102(6) 0.102(6) 0.019(5) -0.007(5) -0.009(5)
C25A 0.097(6) 0.108(6) 0.108(6) 0.007(5) -0.002(5) -0.004(5)
C26A 0.108(5) 0.118(5) 0.129(5) 0.010(5) 0.005(5) -0.007(5)
Cl21 0.150(5) 0.219(6) 0.116(5) -0.016(5) 0.038(4) -0.037(5)
Cl26 0.181(6) 0.148(6) 0.211(7) 0.053(6) 0.010(6) 0.012(5)
C21B 0.115(6) 0.143(6) 0.118(6) -0.008(6) 0.016(5) -0.017(6)
C22B 0.100(5) 0.118(5) 0.116(5) -0.014(5) 0.010(5) -0.009(5)
C23B 0.093(5) 0.111(5) 0.120(5) -0.008(5) 0.004(5) -0.006(5)
C24B 0.096(4) 0.110(5) 0.114(5) 0.003(4) 0.003(4) -0.007(4)
C25B 0.113(5) 0.123(5) 0.130(5) 0.007(5) 0.007(5) -0.005(5)
C26B 0.110(6) 0.131(6) 0.122(6) 0.002(5) 0.016(5) -0.012(5)
Cl24 0.153(6) 0.167(7) 0.135(6) -0.003(5) -0.002(5) -0.012(5)
Cl25 0.160(6) 0.136(6) 0.175(7) -0.034(6) 0.012(6) 0.025(5)
C31A 0.138(6) 0.155(6) 0.152(6) -0.008(5) 0.003(5) 0.002(5)
C32A 0.130(5) 0.147(5) 0.150(5) -0.005(4) 0.005(4) 0.004(4)
C33A 0.128(5) 0.146(6) 0.143(6) -0.007(5) 0.008(5) 0.002(5)
C34A 0.123(6) 0.140(6) 0.139(6) 0.004(5) 0.008(5) 0.000(5)
C35A 0.127(6) 0.137(7) 0.145(7) 0.006(6) 0.005(6) 0.001(6)
C36A 0.127(6) 0.139(7) 0.144(7) -0.005(6) 0.001(6) 0.002(6)
Cl31 0.192(7) 0.212(8) 0.164(7) 0.022(6) 0.002(6) -0.017(7)
Cl32 0.166(6) 0.173(6) 0.242(8) 0.015(6) -0.019(6) -0.016(6)
C31B 0.128(5) 0.147(6) 0.144(6) -0.007(5) 0.009(5) 0.003(5)
C32B 0.112(6) 0.129(6) 0.128(6) -0.016(6) 0.017(6) 0.013(6)
C33B 0.133(6) 0.144(6) 0.159(6) -0.005(6) 0.001(6) 0.003(6)
C34B 0.133(6) 0.158(6) 0.160(6) -0.006(5) 0.002(5) 0.004(5)
C35B 0.139(6) 0.157(6) 0.156(6) -0.010(5) 0.002(5) 0.003(5)
C36B 0.131(5) 0.146(5) 0.148(5) -0.004(4) 0.005(4) 0.002(4)
Cl34 0.128(5) 0.202(7) 0.152(6) -0.009(5) -0.031(5) -0.001(5)
Cl35 0.202(7) 0.208(8) 0.212(8) -0.028(7) -0.012(7) -0.009(7)

loop_
_atom_type_symbol
_atom_type_description
_atom_type_scat_dispersion_real
_atom_type_scat_dispersion_imag
_atom_type_scat_source
C C 0.0033 0.0016 'International Tables Vol C Tables 4.2.6.8 and 6.1.1.4'
H H 0.0000 0.0000 'International Tables Vol C Tables 4.2.6.8 and 6.1.1.4'
B B 0.0013 0.0007 'International Tables Vol C Tables 4.2.6.8 and 6.1.1.4'
Si Si 0.0817 0.0704 'International Tables Vol C Tables 4.2.6.8 and 6.1.1.4'
Cl Cl 0.1484 0.1585 'International Tables Vol C Tables 4.2.6.8 and 6.1.1.4'
Fe Fe 0.3463 0.8444 'International Tables Vol C Tables 4.2.6.8 and 6.1.1.4'

loop_
_geom_angle_atom_site_label_1
_geom_angle_atom_site_label_2
_geom_angle_atom_site_label_3
_geom_angle
C1A Fe1A C8A 163.1(4)
C1A Fe1A C5A 41.3(3)
C8A Fe1A C5A 121.9(4)
C1A Fe1A C7A 155.4(4)
C8A Fe1A C7A 39.7(4)
C5A Fe1A C7A 154.1(4)
C1A Fe1A C2A 41.6(3)
C8A Fe1A C2A 144.5(4)
C5A Fe1A C2A 68.2(3)
C7A Fe1A C2A 115.7(4)
C1A Fe1A C6A 129.0(4)
C8A Fe1A C6A 67.1(4)
C5A Fe1A C6A 165.9(4)
C7A Fe1A C6A 39.6(4)
C2A Fe1A C6A 111.6(4)
C1A Fe1A C9A 135.1(4)
C8A Fe1A C9A 40.2(4)
C5A Fe1A C9A 112.0(4)
C7A Fe1A C9A 66.6(4)
C2A Fe1A C9A 174.8(4)
C6A Fe1A C9A 66.8(4)
C1A Fe1A C10A 120.9(4)
C8A Fe1A C10A 66.7(4)
C5A Fe1A C10A 130.2(4)
C7A Fe1A C10A 66.4(4)
C2A Fe1A C10A 136.6(4)
C6A Fe1A C10A 40.1(4)
C9A Fe1A C10A 39.1(4)
C1A Fe1A C3A 68.8(4)
C8A Fe1A C3A 108.4(4)
C5A Fe1A C3A 67.0(4)
C7A Fe1A C3A 98.9(4)
C2A Fe1A C3A 40.2(4)
C6A Fe1A C3A 122.7(4)
C9A Fe1A C3A 145.0(4)
C10A Fe1A C3A 162.7(4)
C1A Fe1A C4A 68.4(4)
C8A Fe1A C4A 98.4(4)
C5A Fe1A C4A 39.2(4)
C7A Fe1A C4A 116.3(4)
C2A Fe1A C4A 67.6(4)
C6A Fe1A C4A 154.8(4)
C9A Fe1A C4A 116.1(4)
C10A Fe1A C4A 154.1(4)
C3A Fe1A C4A 40.0(4)
C1A Fe1A Si1A 46.3(3)
C8A Fe1A Si1A 138.3(3)
C5A Fe1A Si1A 73.2(3)
C7A Fe1A Si1A 132.6(3)
C2A Fe1A Si1A 76.2(2)
C6A Fe1A Si1A 93.0(3)
C9A Fe1A Si1A 98.7(3)
C10A Fe1A Si1A 74.6(2)
C3A Fe1A Si1A 113.2(3)
C4A Fe1A Si1A 110.6(3)
C1A Si1A C11A 115.4(4)
C1A Si1A C12A 121.9(4)
C11A Si1A C12A 116.2(4)
C1A Si1A Fe1A 53.5(3)
C11A Si1A Fe1A 112.3(3)
C12A Si1A Fe1A 122.8(3)
C5A C1A C2A 105.5(7)
C5A C1A Si1A 112.7(6)
C2A C1A Si1A 118.6(6)
C5A C1A Fe1A 69.9(5)
C2A C1A Fe1A 70.0(5)
Si1A C1A Fe1A 80.2(3)
C3A C2A C1A 108.4(8)
C3A C2A Fe1A 71.2(5)
C1A C2A Fe1A 68.5(4)
C3A C2A H2A 125.8
C1A C2A H2A 125.8
Fe1A C2A H2A 126.1
C2A C3A C4A 107.8(8)
C2A C3A Fe1A 68.7(5)
C4A C3A Fe1A 69.8(5)
C2A C3A H3A 126.1
C4A C3A H3A 126.1
Fe1A C3A H3A 126.9
C5A C4A C3A 108.5(8)
C5A C4A Fe1A 69.1(5)
C3A C4A Fe1A 70.1(5)
C5A C4A H4A 125.8
C3A C4A H4A 125.8
Fe1A C4A H4A 126.6
C4A C5A C1A 110.0(8)
C4A C5A Fe1A 71.8(5)
C1A C5A Fe1A 68.8(4)
C4A C5A H5A 125.0
C1A C5A H5A 125.0
Fe1A C5A H5A 126.0
C7A C6A C10A 107.0(8)
C7A C6A Fe1A 69.9(5)
C10A C6A Fe1A 70.5(5)
C7A C6A H6A 126.5
C10A C6A H6A 126.5
Fe1A C6A H6A 124.8
C6A C7A C8A 109.0(10)
C6A C7A Fe1A 70.5(5)
C8A C7A Fe1A 69.7(5)
C6A C7A H7A 125.5
C8A C7A H7A 125.5
Fe1A C7A H7A 125.8
C7A C8A C9A 107.5(9)
C7A C8A Fe1A 70.6(5)
C9A C8A Fe1A 70.4(5)
C7A C8A H8A 126.3
C9A C8A H8A 126.3
Fe1A C8A H8A 124.3
C10A C9A C8A 108.3(9)
C10A C9A Fe1A 71.2(5)
C8A C9A Fe1A 69.3(5)
C10A C9A H9A 125.9
C8A C9A H9A 125.9
Fe1A C9A H9A 125.2
C9A C10A C6A 108.2(8)
C9A C10A Fe1A 69.7(5)
C6A C10A Fe1A 69.5(5)
C9A C10A H10A 125.9
C6A C10A H10A 125.9
Fe1A C10A H10A 126.5
Si1A C11A H11A 109.5
Si1A C11A H11B 109.5
H11A C11A H11B 109.5
Si1A C11A H11C 109.5
H11A C11A H11C 109.5
H11B C11A H11C 109.5
C13A C12A C14A 109.7(10)
C13A C12A C15A 106.9(12)
C14A C12A C15A 108.2(11)
C13A C12A Si1A 113.3(8)
C14A C12A Si1A 107.7(7)
C15A C12A Si1A 110.9(8)
C12A C13A H13A 109.5
C12A C13A H13B 109.5
H13A C13A H13B 109.5
C12A C13A H13C 109.5
H13A C13A H13C 109.5
H13B C13A H13C 109.5
C12A C14A H14A 109.5
C12A C14A H14B 109.5
H14A C14A H14B 109.5
C12A C14A H14C 109.5
H14A C14A H14C 109.5
H14B C14A H14C 109.5
C12A C15A H15A 109.5
C12A C15A H15B 109.5
H15A C15A H15B 109.5
C12A C15A H15C 109.5
H15A C15A H15C 109.5
H15B C15A H15C 109.5
C1B Fe1B C5B 40.9(4)
C1B Fe1B C6B 131.3(4)
C5B Fe1B C6B 169.0(4)
C1B Fe1B C10B 118.8(4)
C5B Fe1B C10B 131.1(3)
C6B Fe1B C10B 40.8(4)
C1B Fe1B C7B 159.8(4)
C5B Fe1B C7B 150.6(4)
C6B Fe1B C7B 39.9(4)
C10B Fe1B C7B 67.5(4)
C1B Fe1B C2B 41.3(3)
C5B Fe1B C2B 67.6(4)
C6B Fe1B C2B 111.8(4)
C10B Fe1B C2B 133.1(4)
C7B Fe1B C2B 119.4(4)
C1B Fe1B C8B 158.9(4)
C5B Fe1B C8B 118.9(4)
C6B Fe1B C8B 67.5(4)
C10B Fe1B C8B 67.1(4)
C7B Fe1B C8B 40.3(4)
C2B Fe1B C8B 150.3(4)
C1B Fe1B C9B 130.5(3)
C5B Fe1B C9B 110.9(4)
C6B Fe1B C9B 67.6(4)
C10B Fe1B C9B 39.4(3)
C7B Fe1B C9B 67.5(4)
C2B Fe1B C9B 169.3(4)
C8B Fe1B C9B 40.2(3)
C1B Fe1B C4B 68.7(4)
C5B Fe1B C4B 39.9(3)
C6B Fe1B C4B 150.9(4)
C10B Fe1B C4B 157.9(4)
C7B Fe1B C4B 113.3(4)
C2B Fe1B C4B 67.2(4)
C8B Fe1B C4B 98.7(4)
C9B Fe1B C4B 119.0(4)
C1B Fe1B C3B 68.2(3)
C5B Fe1B C3B 66.8(3)
C6B Fe1B C3B 120.3(4)
C10B Fe1B C3B 160.7(4)
C7B Fe1B C3B 99.9(4)
C2B Fe1B C3B 39.4(4)
C8B Fe1B C3B 113.4(4)
C9B Fe1B C3B 150.8(4)
C4B Fe1B C3B 39.9(4)
C1B Fe1B Si1B 49.7(3)
C5B Fe1B Si1B 76.0(2)
C6B Fe1B Si1B 93.1(3)
C10B Fe1B Si1B 69.1(3)
C7B Fe1B Si1B 132.3(3)
C2B Fe1B Si1B 78.6(3)
C8B Fe1B Si1B 130.7(3)
C9B Fe1B Si1B 90.7(3)
C4B Fe1B Si1B 114.3(3)
C3B Fe1B Si1B 115.5(3)
C11B Si1B C12B 114.4(4)
C11B Si1B C1B 114.0(4)
C12B Si1B C1B 120.4(4)
C11B Si1B Fe1B 115.0(3)
C12B Si1B Fe1B 125.5(3)
C1B Si1B Fe1B 53.8(2)
C5B C1B C2B 105.2(8)
C5B C1B Si1B 111.7(6)
C2B C1B Si1B 116.3(7)
C5B C1B Fe1B 69.9(5)
C2B C1B Fe1B 70.0(5)
Si1B C1B Fe1B 76.5(3)
C3B C2B C1B 108.6(9)
C3B C2B Fe1B 70.7(5)
C1B C2B Fe1B 68.7(5)
C3B C2B H2B 125.7
C1B C2B H2B 125.7
Fe1B C2B H2B 126.4
C2B C3B C4B 109.2(8)
C2B C3B Fe1B 69.9(5)
C4B C3B Fe1B 70.0(4)
C2B C3B H3B 125.4
C4B C3B H3B 125.4
Fe1B C3B H3B 126.3
C5B C4B C3B 107.3(9)
C5B C4B Fe1B 69.4(4)
C3B C4B Fe1B 70.1(5)
C5B C4B H4B 126.4
C3B C4B H4B 126.4
Fe1B C4B H4B 125.7
C4B C5B C1B 109.6(8)
C4B C5B Fe1B 70.7(4)
C1B C5B Fe1B 69.2(4)
C4B C5B H5B 125.2
C1B C5B H5B 125.2
Fe1B C5B H5B 126.5
C7B C6B C10B 107.5(8)
C7B C6B Fe1B 70.4(5)
C10B C6B Fe1B 69.7(5)
C7B C6B H6B 126.3
C10B C6B H6B 126.3
Fe1B C6B H6B 125.3
C6B C7B C8B 108.3(8)
C6B C7B Fe1B 69.7(5)
C8B C7B Fe1B 70.0(5)
C6B C7B H7B 125.9
C8B C7B H7B 125.9
Fe1B C7B H7B 125.9
C7B C8B C9B 107.7(8)
C7B C8B Fe1B 69.7(5)
C9B C8B Fe1B 70.1(5)
C7B C8B H8B 126.2
C9B C8B H8B 126.2
Fe1B C8B H8B 125.6
C10B C9B C8B 108.1(8)
C10B C9B Fe1B 69.7(5)
C8B C9B Fe1B 69.7(5)
C10B C9B H9B 126.0
C8B C9B H9B 126.0
Fe1B C9B H9B 126.3
C9B C10B C6B 108.5(8)
C9B C10B Fe1B 70.9(5)
C6B C10B Fe1B 69.5(5)
C9B C10B H10B 125.8
C6B C10B H10B 125.8
Fe1B C10B H10B 125.4
Si1B C11B H11D 109.5
Si1B C11B H11E 109.5
H11D C11B H11E 109.5
Si1B C11B H11F 109.5
H11D C11B H11F 109.5
H11E C11B H11F 109.5
C15B C12B C14B 109.0(9)
C15B C12B C13B 112.4(11)
C14B C12B C13B 104.3(10)
C15B C12B Si1B 114.0(8)
C14B C12B Si1B 104.3(6)
C13B C12B Si1B 111.9(7)
C12B C13B H13D 109.5
C12B C13B H13E 109.5
H13D C13B H13E 109.5
C12B C13B H13F 109.5
H13D C13B H13F 109.5
H13E C13B H13F 109.5
C12B C14B H14D 109.5
C12B C14B H14E 109.5
H14D C14B H14E 109.5
C12B C14B H14F 109.5
H14D C14B H14F 109.5
H14E C14B H14F 109.5
C12B C15B H15D 109.5
C12B C15B H15E 109.5
H15D C15B H15E 109.5
C12B C15B H15F 109.5
H15D C15B H15F 109.5
H15E C15B H15F 109.5
B3 B1 B4 60.4(4)
B3 B1 B2 108.4(5)
B4 B1 B2 107.4(5)
B3 B1 Cl1 122.6(5)
B4 B1 Cl1 120.4(5)
B2 B1 Cl1 121.9(5)
B3 B1 B5 60.4(4)
B4 B1 B5 108.3(5)
B2 B1 B5 60.0(4)
Cl1 B1 B5 123.9(5)
B3 B1 B6 107.9(5)
B4 B1 B6 59.2(4)
B2 B1 B6 59.8(4)
Cl1 B1 B6 119.9(5)
B5 B1 B6 107.8(5)
B9 B2 B10 59.7(4)
B9 B2 B1 107.8(5)
B10 B2 B1 107.7(5)
B9 B2 B6 107.6(5)
B10 B2 B6 59.6(4)
B1 B2 B6 60.4(4)
B9 B2 Cl2 121.3(5)
B10 B2 Cl2 123.3(5)
B1 B2 Cl2 121.4(5)
B6 B2 Cl2 123.1(5)
B9 B2 B5 59.9(4)
B10 B2 B5 107.6(5)
B1 B2 B5 60.0(4)
B6 B2 B5 108.2(5)
Cl2 B2 B5 120.1(5)
B1 B3 Cl3 122.3(5)
B1 B3 B12 108.0(5)
Cl3 B3 B12 120.9(5)
B1 B3 B4 59.9(4)
Cl3 B3 B4 123.1(5)
B12 B3 B4 107.4(5)
B1 B3 B5 60.2(4)
Cl3 B3 B5 121.4(5)
B12 B3 B5 59.8(4)
B4 B3 B5 107.7(5)
B1 B3 B11 108.0(5)
Cl3 B3 B11 121.8(5)
B12 B3 B11 59.6(4)
B4 B3 B11 59.9(4)
B5 B3 B11 107.6(5)
B6 B4 B7 60.5(4)
B6 B4 B1 61.0(4)
B7 B4 B1 108.8(5)
B6 B4 B3 108.7(5)
B7 B4 B3 107.7(5)
B1 B4 B3 59.7(4)
B6 B4 B11 108.2(5)
B7 B4 B11 59.3(4)
B1 B4 B11 108.0(5)
B3 B4 B11 60.2(4)
B6 B4 Cl4 121.8(5)
B7 B4 Cl4 122.6(5)
B1 B4 Cl4 121.0(5)
B3 B4 Cl4 120.8(5)
B11 B4 Cl4 121.7(5)
B9 B5 Cl5 121.9(5)
B9 B5 B12 60.6(4)
Cl5 B5 B12 121.5(5)
B9 B5 B1 107.5(5)
Cl5 B5 B1 122.2(5)
B12 B5 B1 107.4(5)
B9 B5 B2 59.5(4)
Cl5 B5 B2 122.2(5)
B12 B5 B2 108.0(5)
B1 B5 B2 60.0(4)
B9 B5 B3 108.1(5)
Cl5 B5 B3 121.6(5)
B12 B5 B3 59.9(4)
B1 B5 B3 59.4(4)
B2 B5 B3 107.6(5)
B4 B6 B10 107.9(5)
B4 B6 B7 60.0(4)
B10 B6 B7 59.7(4)
B4 B6 Cl6 121.4(4)
B10 B6 Cl6 122.1(5)
B7 B6 Cl6 121.9(4)
B4 B6 B2 107.9(5)
B10 B6 B2 60.0(4)
B7 B6 B2 107.7(5)
Cl6 B6 B2 122.1(4)
B4 B6 B1 59.8(4)
B10 B6 B1 107.6(5)
B7 B6 B1 107.5(5)
Cl6 B6 B1 122.0(5)
B2 B6 B1 59.8(4)
B8 B7 B11 60.7(4)
B8 B7 B10 60.1(4)
B11 B7 B10 108.6(5)
B8 B7 B4 108.8(5)
B11 B7 B4 60.6(4)
B10 B7 B4 107.5(5)
B8 B7 B6 108.2(5)
B11 B7 B6 108.4(5)
B10 B7 B6 59.7(4)
B4 B7 B6 59.4(4)
B8 B7 Cl7 121.5(5)
B11 B7 Cl7 121.2(5)
B10 B7 Cl7 121.8(5)
B4 B7 Cl7 121.6(5)
B6 B7 Cl7 121.6(5)
B7 B8 B10 60.2(4)
B7 B8 B12 107.8(5)
B10 B8 B12 108.3(5)
B7 B8 B11 59.6(4)
B10 B8 B11 107.8(5)
B12 B8 B11 59.9(4)
B7 B8 B9 108.0(5)
B10 B8 B9 59.8(4)
B12 B8 B9 60.6(4)
B11 B8 B9 108.2(5)
B7 B8 Cl8 122.8(5)
B10 B8 Cl8 122.7(5)
B12 B8 Cl8 120.3(5)
B11 B8 Cl8 121.5(5)
B9 B8 Cl8 121.2(5)
B2 B9 B10 60.5(4)
B2 B9 B5 60.6(4)
B10 B9 B5 108.8(5)
B2 B9 B8 108.6(5)
B10 B9 B8 59.9(4)
B5 B9 B8 108.3(5)
B2 B9 B12 108.3(5)
B10 B9 B12 107.7(5)
B5 B9 B12 60.0(4)
B8 B9 B12 59.7(4)
B2 B9 Cl9 121.3(5)
B10 B9 Cl9 122.4(5)
B5 B9 Cl9 120.5(5)
B8 B9 Cl9 122.0(5)
B12 B9 Cl9 121.3(5)
B9 B10 B7 108.0(5)
B9 B10 B6 108.3(5)
B7 B10 B6 60.5(4)
B9 B10 B8 60.3(4)
B7 B10 B8 59.7(4)
B6 B10 B8 108.5(5)
B9 B10 B2 59.8(4)
B7 B10 B2 108.6(5)
B6 B10 B2 60.4(4)
B8 B10 B2 108.3(5)
B9 B10 Cl10 122.7(5)
B7 B10 Cl10 120.8(5)
B6 B10 Cl10 120.3(5)
B8 B10 Cl10 121.9(5)
B2 B10 Cl10 121.7(5)
B7 B11 B12 108.0(5)
B7 B11 B8 59.7(4)
B12 B11 B8 60.0(4)
B7 B11 Cl11 119.9(5)
B12 B11 Cl11 123.3(5)
B8 B11 Cl11 121.6(5)
B7 B11 B4 60.1(4)
B12 B11 B4 107.8(5)
B8 B11 B4 107.6(5)
Cl11 B11 B4 121.2(5)
B7 B11 B3 108.3(5)
B12 B11 B3 60.0(4)
B8 B11 B3 107.9(5)
Cl11 B11 B3 122.9(5)
B4 B11 B3 60.0(4)
B11 B12 B8 60.1(4)
B11 B12 B5 108.5(5)
B8 B12 B5 107.8(5)
B11 B12 Cl12 123.5(5)
B8 B12 Cl12 122.5(5)
B5 B12 Cl12 119.9(5)
B11 B12 B3 60.3(4)
B8 B12 B3 108.3(5)
B5 B12 B3 60.3(4)
Cl12 B12 B3 122.0(5)
B11 B12 B9 107.6(5)
B8 B12 B9 59.7(4)
B5 B12 B9 59.5(4)
Cl12 B12 B9 120.8(5)
B3 B12 B9 107.5(5)
C22A C21A C26A 120.0
C22A C21A Cl21 114.7(6)
C26A C21A Cl21 125.3(6)
C23A C22A C21A 120.0
C23A C22A H22A 120.0
C21A C22A H22A 120.0
C24A C23A C22A 120.0
C24A C23A H23A 120.0
C22A C23A H23A 120.0
C23A C24A C25A 120.0
C23A C24A H24A 120.0
C25A C24A H24A 120.0
C26A C25A C24A 120.0
C26A C25A H25A 120.0
C24A C25A H25A 120.0
C25A C26A C21A 120.0
C25A C26A Cl26 119.6(6)
C21A C26A Cl26 120.4(6)
C22B C21B C26B 120.0
C22B C21B H21B 120.0
C26B C21B H21B 120.0
C21B C22B C23B 120.0
C21B C22B H22B 120.0
C23B C22B H22B 120.0
C22B C23B C24B 120.0
C22B C23B H23B 120.0
C24B C23B H23B 120.0
C25B C24B C23B 120.0
C25B C24B Cl24 119.4(6)
C23B C24B Cl24 120.6(6)
C24B C25B C26B 120.0
C24B C25B Cl25 118.7(6)
C26B C25B Cl25 121.3(6)
C25B C26B C21B 120.0
C25B C26B H26B 120.0
C21B C26B H26B 120.0
C32A C31A C36A 120.0
C32A C31A Cl31 118.7(6)
C36A C31A Cl31 121.3(6)
C33A C32A C31A 120.0
C33A C32A Cl32 119.4(6)
C31A C32A Cl32 120.6(6)
C32A C33A C34A 120.0
C32A C33A H33A 120.0
C34A C33A H33A 120.0
C35A C34A C33A 120.0
C35A C34A H34A 120.0
C33A C34A H34A 120.0
C34A C35A C36A 120.0
C34A C35A H35A 120.0
C36A C35A H35A 120.0
C35A C36A C31A 120.0
C35A C36A H36A 120.0
C31A C36A H36A 120.0
C32B C31B C36B 120.0
C32B C31B H31B 120.0
C36B C31B H31B 120.0
C33B C32B C31B 120.0
C33B C32B H32B 120.0
C31B C32B H32B 120.0
C32B C33B C34B 120.0
C32B C33B H33B 120.0
C34B C33B H33B 120.0
C35B C34B C33B 120.0
C35B C34B Cl34 119.8(7)
C33B C34B Cl34 120.2(7)
C36B C35B C34B 120.0
C36B C35B Cl35 121.5(7)
C34B C35B Cl35 118.5(7)
C35B C36B C31B 120.0
C35B C36B H36B 120.0
C31B C36B H36B 120.0

loop_
_geom_bond_atom_site_label_1
_geom_bond_atom_site_label_2
_geom_bond_distance
Fe1A C1A 2.033(8)
Fe1A C8A 2.037(9)
Fe1A C5A 2.048(8)
Fe1A C7A 2.048(9)
Fe1A C2A 2.054(8)
Fe1A C6A 2.057(8)
Fe1A C9A 2.052(8)
Fe1A C10A 2.070(9)
Fe1A C3A 2.087(9)
Fe1A C4A 2.083(9)
Fe1A Si1A 2.492(2)
Si1A C1A 1.829(9)
Si1A C11A 1.848(8)
Si1A C12A 1.891(9)
C1A C5A 1.439(12)
C1A C2A 1.450(11)
C2A C3A 1.422(13)
C2A H2A 0.9400
C3A C4A 1.427(13)
C3A H3A 0.9400
C4A C5A 1.385(13)
C4A H4A 0.9400
C5A H5A 0.9400
C6A C7A 1.392(14)
C6A C10A 1.413(14)
C6A H6A 0.9400
C7A C8A 1.387(14)
C7A H7A 0.9400
C8A C9A 1.407(15)
C8A H8A 0.9400
C9A C10A 1.379(12)
C9A H9A 0.9400
C10A H10A 0.9400
C11A H11A 0.9700
C11A H11B 0.9700
C11A H11C 0.9700
C12A C13A 1.487(16)
C12A C14A 1.498(13)
C12A C15A 1.527(18)
C13A H13A 0.9700
C13A H13B 0.9700
C13A H13C 0.9700
C14A H14A 0.9700
C14A H14B 0.9700
C14A H14C 0.9700
C15A H15A 0.9700
C15A H15B 0.9700
C15A H15C 0.9700
Fe1B C1B 2.039(8)
Fe1B C5B 2.047(7)
Fe1B C6B 2.046(8)
Fe1B C10B 2.049(8)
Fe1B C7B 2.054(8)
Fe1B C2B 2.056(9)
Fe1B C8B 2.059(9)
Fe1B C9B 2.064(8)
Fe1B C4B 2.065(8)
Fe1B C3B 2.067(8)
Fe1B Si1B 2.458(3)
Si1B C11B 1.836(8)
Si1B C12B 1.877(8)
Si1B C1B 1.928(9)
C1B C5B 1.429(13)
C1B C2B 1.445(12)
C2B C3B 1.389(14)
C2B H2B 0.9400
C3B C4B 1.409(14)
C3B H3B 0.9400
C4B C5B 1.402(12)
C4B H4B 0.9400
C5B H5B 0.9400
C6B C7B 1.398(14)
C6B C10B 1.428(13)
C6B H6B 0.9400
C7B C8B 1.416(13)
C7B H7B 0.9400
C8B C9B 1.418(12)
C8B H8B 0.9400
C9B C10B 1.388(12)
C9B H9B 0.9400
C10B H10B 0.9400
C11B H11D 0.9700
C11B H11E 0.9700
C11B H11F 0.9700
C12B C15B 1.510(16)
C12B C14B 1.537(14)
C12B C13B 1.542(16)
C13B H13D 0.9700
C13B H13E 0.9700
C13B H13F 0.9700
C14B H14D 0.9700
C14B H14E 0.9700
C14B H14F 0.9700
C15B H15D 0.9700
C15B H15E 0.9700
C15B H15F 0.9700
B1 B3 1.775(11)
B1 B4 1.780(10)
B1 B2 1.790(11)
B1 Cl1 1.787(7)
B1 B5 1.789(10)
B1 B6 1.800(10)
B2 B9 1.770(11)
B2 B10 1.783(11)
B2 B6 1.790(10)
B2 Cl2 1.786(7)
B2 B5 1.789(11)
B3 Cl3 1.790(8)
B3 B12 1.787(10)
B3 B4 1.789(10)
B3 B5 1.794(10)
B3 B11 1.792(11)
B4 B6 1.768(10)
B4 B7 1.779(10)
B4 B11 1.787(11)
B4 Cl4 1.792(7)
B5 B9 1.776(11)
B5 Cl5 1.779(7)
B5 B12 1.786(10)
B6 B10 1.774(10)
B6 B7 1.788(10)
B6 Cl6 1.787(7)
B7 B8 1.766(10)
B7 B11 1.763(11)
B7 B10 1.774(10)
B7 Cl7 1.800(7)
B8 B10 1.772(11)
B8 B12 1.781(11)
B8 B11 1.784(11)
B8 B9 1.779(10)
B8 Cl8 1.793(8)
B9 B10 1.770(10)
B9 B12 1.796(10)
B9 Cl9 1.798(7)
B10 Cl10 1.796(7)
B11 B12 1.779(10)
B11 Cl11 1.793(8)
B12 Cl12 1.788(7)
C21A C22A 1.3900
C21A C26A 1.3900
C21A Cl21 1.659(8)
C22A C23A 1.3900
C22A H22A 0.9400
C23A C24A 1.3900
C23A H23A 0.9400
C24A C25A 1.3900
C24A H24A 0.9400
C25A C26A 1.3900
C25A H25A 0.9400
C26A Cl26 1.684(8)
C21B C22B 1.3900
C21B C26B 1.3900
C21B H21B 0.9400
C22B C23B 1.3900
C22B H22B 0.9400
C23B C24B 1.3900
C23B H23B 0.9400
C24B C25B 1.3900
C24B Cl24 1.672(9)
C25B C26B 1.3900
C25B Cl25 1.689(9)
C26B H26B 0.9400
C31A C32A 1.3900
C31A C36A 1.3900
C31A Cl31 1.680(9)
C32A C33A 1.3900
C32A Cl32 1.669(9)
C33A C34A 1.3900
C33A H33A 0.9400
C34A C35A 1.3900
C34A H34A 0.9400
C35A C36A 1.3900
C35A H35A 0.9400
C36A H36A 0.9400
C31B C32B 1.3900
C31B C36B 1.3900
C31B H31B 0.9400
C32B C33B 1.3900
C32B H32B 0.9400
C33B C34B 1.3900
C33B H33B 0.9400
C34B C35B 1.3900
C34B Cl34 1.660(9)
C35B C36B 1.3900
C35B Cl35 1.685(9)
C36B H36B 0.9400

loop_
_geom_torsion_atom_site_label_1
_geom_torsion_atom_site_label_2
_geom_torsion_atom_site_label_3
_geom_torsion_atom_site_label_4
_geom_torsion
C8A Fe1A Si1A C1A -156.5(5)
C5A Fe1A Si1A C1A -37.2(4)
C7A Fe1A Si1A C1A 146.1(5)
C2A Fe1A Si1A C1A 33.8(4)
C6A Fe1A Si1A C1A 145.3(4)
C9A Fe1A Si1A C1A -147.7(4)
C10A Fe1A Si1A C1A -178.7(4)
C3A Fe1A Si1A C1A 17.8(5)
C4A Fe1A Si1A C1A -25.4(4)
C1A Fe1A Si1A C11A 105.9(5)
C8A Fe1A Si1A C11A -50.6(6)
C5A Fe1A Si1A C11A 68.7(4)
C7A Fe1A Si1A C11A -108.0(5)
C2A Fe1A Si1A C11A 139.7(4)
C6A Fe1A Si1A C11A -108.8(4)
C9A Fe1A Si1A C11A -41.8(4)
C10A Fe1A Si1A C11A -72.8(4)
C3A Fe1A Si1A C11A 123.6(5)
C4A Fe1A Si1A C11A 80.4(4)
C1A Fe1A Si1A C12A -107.8(5)
C8A Fe1A Si1A C12A 95.7(6)
C5A Fe1A Si1A C12A -145.0(5)
C7A Fe1A Si1A C12A 38.4(6)
C2A Fe1A Si1A C12A -74.0(5)
C6A Fe1A Si1A C12A 37.6(5)
C9A Fe1A Si1A C12A 104.6(5)
C10A Fe1A Si1A C12A 73.5(5)
C3A Fe1A Si1A C12A -90.0(5)
C4A Fe1A Si1A C12A -133.2(5)
C11A Si1A C1A C5A -36.7(7)
C12A Si1A C1A C5A 172.7(6)
Fe1A Si1A C1A C5A 63.2(5)
C11A Si1A C1A C2A -160.5(6)
C12A Si1A C1A C2A 48.8(8)
Fe1A Si1A C1A C2A -60.6(6)
C11A Si1A C1A Fe1A -99.9(4)
C12A Si1A C1A Fe1A 109.5(4)
C8A Fe1A C1A C5A -4.7(17)
C7A Fe1A C1A C5A 142.0(9)
C2A Fe1A C1A C5A 115.8(7)
C6A Fe1A C1A C5A -165.7(5)
C9A Fe1A C1A C5A -70.2(7)
C10A Fe1A C1A C5A -117.2(6)
C3A Fe1A C1A C5A 78.8(6)
C4A Fe1A C1A C5A 35.7(5)
Si1A Fe1A C1A C5A -118.7(6)
C8A Fe1A C1A C2A -120.5(14)
C5A Fe1A C1A C2A -115.8(7)
C7A Fe1A C1A C2A 26.2(12)
C6A Fe1A C1A C2A 78.5(7)
C9A Fe1A C1A C2A 174.0(6)
C10A Fe1A C1A C2A 127.0(5)
C3A Fe1A C1A C2A -37.0(5)
C4A Fe1A C1A C2A -80.1(5)
Si1A Fe1A C1A C2A 125.5(6)
C8A Fe1A C1A Si1A 114.0(14)
C5A Fe1A C1A Si1A 118.7(6)
C7A Fe1A C1A Si1A -99.3(10)
C2A Fe1A C1A Si1A -125.5(6)
C6A Fe1A C1A Si1A -47.0(5)
C9A Fe1A C1A Si1A 48.5(6)
C10A Fe1A C1A Si1A 1.5(5)
C3A Fe1A C1A Si1A -162.5(4)
C4A Fe1A C1A Si1A 154.4(4)
C5A C1A C2A C3A -1.1(10)
Si1A C1A C2A C3A 126.3(7)
Fe1A C1A C2A C3A 60.2(6)
C5A C1A C2A Fe1A -61.3(5)
Si1A C1A C2A Fe1A 66.0(5)
C1A Fe1A C2A C3A -119.5(8)
C8A Fe1A C2A C3A 35.0(9)
C5A Fe1A C2A C3A -79.7(6)
C7A Fe1A C2A C3A 72.3(7)
C6A Fe1A C2A C3A 115.5(6)
C9A Fe1A C2A C3A -173(4)
C10A Fe1A C2A C3A 154.3(6)
C4A Fe1A C2A C3A -37.3(6)
Si1A Fe1A C2A C3A -156.8(6)
C8A Fe1A C2A C1A 154.5(6)
C5A Fe1A C2A C1A 39.8(5)
C7A Fe1A C2A C1A -168.3(5)
C6A Fe1A C2A C1A -125.0(5)
C9A Fe1A C2A C1A -53(4)
C10A Fe1A C2A C1A -86.2(7)
C3A Fe1A C2A C1A 119.5(8)
C4A Fe1A C2A C1A 82.2(6)
Si1A Fe1A C2A C1A -37.3(4)
C1A C2A C3A C4A 0.6(11)
Fe1A C2A C3A C4A 59.1(7)
C1A C2A C3A Fe1A -58.5(6)
C1A Fe1A C3A C2A 38.3(5)
C8A Fe1A C3A C2A -159.4(6)
C5A Fe1A C3A C2A 83.0(6)
C7A Fe1A C3A C2A -119.7(6)
C6A Fe1A C3A C2A -85.4(6)
C9A Fe1A C3A C2A 178.9(6)
C10A Fe1A C3A C2A -89.0(13)
C4A Fe1A C3A C2A 119.5(8)
Si1A Fe1A C3A C2A 24.6(6)
C1A Fe1A C3A C4A -81.2(6)
C8A Fe1A C3A C4A 81.1(6)
C5A Fe1A C3A C4A -36.5(5)
C7A Fe1A C3A C4A 120.8(6)
C2A Fe1A C3A C4A -119.5(8)
C6A Fe1A C3A C4A 155.2(6)
C9A Fe1A C3A C4A 59.4(9)
C10A Fe1A C3A C4A 151.5(11)
Si1A Fe1A C3A C4A -94.9(6)
C2A C3A C4A C5A 0.2(11)
Fe1A C3A C4A C5A 58.6(6)
C2A C3A C4A Fe1A -58.4(7)
C1A Fe1A C4A C5A -37.5(5)
C8A Fe1A C4A C5A 131.5(6)
C7A Fe1A C4A C5A 168.9(5)
C2A Fe1A C4A C5A -82.5(6)
C6A Fe1A C4A C5A -176.0(8)
C9A Fe1A C4A C5A 93.4(6)
C10A Fe1A C4A C5A 79.1(10)
C3A Fe1A C4A C5A -119.9(8)
Si1A Fe1A C4A C5A -18.0(6)
C1A Fe1A C4A C3A 82.4(6)
C8A Fe1A C4A C3A -108.6(6)
C5A Fe1A C4A C3A 119.9(8)
C7A Fe1A C4A C3A -71.2(7)
C2A Fe1A C4A C3A 37.4(6)
C6A Fe1A C4A C3A -56.1(11)
C9A Fe1A C4A C3A -146.7(6)
C10A Fe1A C4A C3A -161.0(8)
Si1A Fe1A C4A C3A 101.9(5)
C3A C4A C5A C1A -0.9(10)
Fe1A C4A C5A C1A 58.3(6)
C3A C4A C5A Fe1A -59.2(7)
C2A C1A C5A C4A 1.2(10)
Si1A C1A C5A C4A -129.6(7)
Fe1A C1A C5A C4A -60.1(6)
C2A C1A C5A Fe1A 61.3(5)
Si1A C1A C5A Fe1A -69.5(4)
C1A Fe1A C5A C4A 120.9(7)
C8A Fe1A C5A C4A -60.7(7)
C7A Fe1A C5A C4A -23.3(11)
C2A Fe1A C5A C4A 80.8(6)
C6A Fe1A C5A C4A 172.9(14)
C9A Fe1A C5A C4A -104.8(6)
C10A Fe1A C5A C4A -145.8(5)
C3A Fe1A C5A C4A 37.3(5)
Si1A Fe1A C5A C4A 162.4(5)
C8A Fe1A C5A C1A 178.4(6)
C7A Fe1A C5A C1A -144.2(9)
C2A Fe1A C5A C1A -40.0(5)
C6A Fe1A C5A C1A 52.0(17)
C9A Fe1A C5A C1A 134.3(5)
C10A Fe1A C5A C1A 93.3(6)
C3A Fe1A C5A C1A -83.6(6)
C4A Fe1A C5A C1A -120.9(7)
Si1A Fe1A C5A C1A 41.5(4)
C1A Fe1A C6A C7A -149.0(6)
C8A Fe1A C6A C7A 36.9(6)
C5A Fe1A C6A C7A 169.0(13)
C2A Fe1A C6A C7A -104.6(6)
C9A Fe1A C6A C7A 80.8(7)
C10A Fe1A C6A C7A 117.5(8)
C3A Fe1A C6A C7A -60.8(7)
C4A Fe1A C6A C7A -21.5(12)
Si1A Fe1A C6A C7A 179.1(6)
C1A Fe1A C6A C10A 93.6(6)
C8A Fe1A C6A C10A -80.5(6)
C5A Fe1A C6A C10A 51.5(17)
C7A Fe1A C6A C10A -117.5(8)
C2A Fe1A C6A C10A 138.0(5)
C9A Fe1A C6A C10A -36.6(5)
C3A Fe1A C6A C10A -178.3(5)
C4A Fe1A C6A C10A -139.0(8)
Si1A Fe1A C6A C10A 61.6(5)
C10A C6A C7A C8A 1.7(11)
Fe1A C6A C7A C8A -59.3(7)
C10A C6A C7A Fe1A 61.0(6)
C1A Fe1A C7A C6A 74.5(12)
C8A Fe1A C7A C6A -119.9(10)
C5A Fe1A C7A C6A -173.9(8)
C2A Fe1A C7A C6A 93.5(7)
C9A Fe1A C7A C6A -81.3(7)
C10A Fe1A C7A C6A -38.5(6)
C3A Fe1A C7A C6A 131.9(6)
C4A Fe1A C7A C6A 169.9(6)
Si1A Fe1A C7A C6A -1.3(8)
C1A Fe1A C7A C8A -165.5(9)
C5A Fe1A C7A C8A -54.0(12)
C2A Fe1A C7A C8A -146.6(7)
C6A Fe1A C7A C8A 119.9(10)
C9A Fe1A C7A C8A 38.6(7)
C10A Fe1A C7A C8A 81.4(7)
C3A Fe1A C7A C8A -108.2(7)
C4A Fe1A C7A C8A -70.1(8)
Si1A Fe1A C7A C8A 118.7(6)
C6A C7A C8A C9A -1.3(11)
Fe1A C7A C8A C9A -61.1(7)
C6A C7A C8A Fe1A 59.8(7)
C1A Fe1A C8A C7A 159.1(13)
C5A Fe1A C8A C7A 155.4(6)
C2A Fe1A C8A C7A 58.6(10)
C6A Fe1A C8A C7A -36.9(7)
C9A Fe1A C8A C7A -117.6(9)
C10A Fe1A C8A C7A -80.6(7)
C3A Fe1A C8A C7A 81.6(7)
C4A Fe1A C8A C7A 121.6(7)
Si1A Fe1A C8A C7A -104.0(7)
C1A Fe1A C8A C9A -83.4(15)
C5A Fe1A C8A C9A -87.0(6)
C7A Fe1A C8A C9A 117.6(9)
C2A Fe1A C8A C9A 176.2(6)
C6A Fe1A C8A C9A 80.7(6)
C10A Fe1A C8A C9A 37.0(6)
C3A Fe1A C8A C9A -160.8(6)
C4A Fe1A C8A C9A -120.9(6)
Si1A Fe1A C8A C9A 13.6(8)
C7A C8A C9A C10A 0.4(11)
Fe1A C8A C9A C10A -60.8(6)
C7A C8A C9A Fe1A 61.2(7)
C1A Fe1A C9A C10A -85.2(7)
C8A Fe1A C9A C10A 118.9(8)
C5A Fe1A C9A C10A -127.3(6)
C7A Fe1A C9A C10A 80.8(6)
C2A Fe1A C9A C10A -36(4)
C6A Fe1A C9A C10A 37.5(6)
C3A Fe1A C9A C10A 151.8(7)
C4A Fe1A C9A C10A -170.1(6)
Si1A Fe1A C9A C10A -52.0(6)
C1A Fe1A C9A C8A 155.9(6)
C5A Fe1A C9A C8A 113.8(6)
C7A Fe1A C9A C8A -38.1(6)
C2A Fe1A C9A C8A -155(4)
C6A Fe1A C9A C8A -81.4(6)
C10A Fe1A C9A C8A -118.9(8)
C3A Fe1A C9A C8A 32.9(9)
C4A Fe1A C9A C8A 71.0(7)
Si1A Fe1A C9A C8A -170.9(5)
C8A C9A C10A C6A 0.6(10)
Fe1A C9A C10A C6A -59.0(6)
C8A C9A C10A Fe1A 59.6(6)
C7A C6A C10A C9A -1.4(10)
Fe1A C6A C10A C9A 59.2(6)
C7A C6A C10A Fe1A -60.6(6)
C1A Fe1A C10A C9A 125.0(6)
C8A Fe1A C10A C9A -38.0(6)
C5A Fe1A C10A C9A 74.9(7)
C7A Fe1A C10A C9A -81.4(6)
C2A Fe1A C10A C9A 175.5(6)
C6A Fe1A C10A C9A -119.6(8)
C3A Fe1A C10A C9A -114.8(13)
C4A Fe1A C10A C9A 20.6(11)
Si1A Fe1A C10A C9A 126.1(6)
C1A Fe1A C10A C6A -115.4(5)
C8A Fe1A C10A C6A 81.6(6)
C5A Fe1A C10A C6A -165.6(5)
C7A Fe1A C10A C6A 38.1(5)
C2A Fe1A C10A C6A -64.9(7)
C9A Fe1A C10A C6A 119.6(8)
C3A Fe1A C10A C6A 4.8(15)
C4A Fe1A C10A C6A 140.2(8)
Si1A Fe1A C10A C6A -114.3(5)
C1A Si1A C12A C13A -140.8(9)
C11A Si1A C12A C13A 68.8(10)
Fe1A Si1A C12A C13A -76.4(9)
C1A Si1A C12A C14A 97.7(8)
C11A Si1A C12A C14A -52.8(9)
Fe1A Si1A C12A C14A 162.1(7)
C1A Si1A C12A C15A -20.5(11)
C11A Si1A C12A C15A -170.9(10)
Fe1A Si1A C12A C15A 43.9(11)
C1B Fe1B Si1B C11B 102.4(5)
C5B Fe1B Si1B C11B 66.4(4)
C6B Fe1B Si1B C11B -112.5(4)
C10B Fe1B Si1B C11B -78.7(4)
C7B Fe1B Si1B C11B -104.5(5)
C2B Fe1B Si1B C11B 135.9(4)
C8B Fe1B Si1B C11B -49.8(5)
C9B Fe1B Si1B C11B -45.0(4)
C4B Fe1B Si1B C11B 77.5(5)
C3B Fe1B Si1B C11B 121.7(4)
C1B Fe1B Si1B C12B -104.4(5)
C5B Fe1B Si1B C12B -140.4(5)
C6B Fe1B Si1B C12B 40.7(5)
C10B Fe1B Si1B C12B 74.5(5)
C7B Fe1B Si1B C12B 48.7(6)
C2B Fe1B Si1B C12B -70.9(5)
C8B Fe1B Si1B C12B 103.4(5)
C9B Fe1B Si1B C12B 108.3(5)
C4B Fe1B Si1B C12B -129.2(5)
C3B Fe1B Si1B C12B -85.1(5)
C5B Fe1B Si1B C1B -36.0(4)
C6B Fe1B Si1B C1B 145.1(4)
C10B Fe1B Si1B C1B 178.9(4)
C7B Fe1B Si1B C1B 153.1(5)
C2B Fe1B Si1B C1B 33.5(5)
C8B Fe1B Si1B C1B -152.2(5)
C9B Fe1B Si1B C1B -147.3(4)
C4B Fe1B Si1B C1B -24.8(5)
C3B Fe1B Si1B C1B 19.3(5)
C11B Si1B C1B C5B -42.8(7)
C12B Si1B C1B C5B 175.3(6)
Fe1B Si1B C1B C5B 61.5(5)
C11B Si1B C1B C2B -163.6(7)
C12B Si1B C1B C2B 54.6(8)
Fe1B Si1B C1B C2B -59.2(6)
C11B Si1B C1B Fe1B -104.3(4)
C12B Si1B C1B Fe1B 113.8(4)
C6B Fe1B C1B C5B -169.0(5)
C10B Fe1B C1B C5B -120.7(5)
C7B Fe1B C1B C5B 135.9(11)
C2B Fe1B C1B C5B 115.5(8)
C8B Fe1B C1B C5B -19.4(12)
C9B Fe1B C1B C5B -74.3(6)
C4B Fe1B C1B C5B 36.2(5)
C3B Fe1B C1B C5B 79.2(6)
Si1B Fe1B C1B C5B -119.6(5)
C5B Fe1B C1B C2B -115.5(8)
C6B Fe1B C1B C2B 75.5(7)
C10B Fe1B C1B C2B 123.7(6)
C7B Fe1B C1B C2B 20.4(14)
C8B Fe1B C1B C2B -135.0(10)
C9B Fe1B C1B C2B 170.2(6)
C4B Fe1B C1B C2B -79.3(6)
C3B Fe1B C1B C2B -36.3(6)
Si1B Fe1B C1B C2B 124.9(7)
C5B Fe1B C1B Si1B 119.6(5)
C6B Fe1B C1B Si1B -49.4(5)
C10B Fe1B C1B Si1B -1.2(5)
C7B Fe1B C1B Si1B -104.5(10)
C2B Fe1B C1B Si1B -124.9(7)
C8B Fe1B C1B Si1B 100.1(10)
C9B Fe1B C1B Si1B 45.2(5)
C4B Fe1B C1B Si1B 155.7(4)
C3B Fe1B C1B Si1B -161.2(5)
C5B C1B C2B C3B -1.7(10)
Si1B C1B C2B C3B 122.5(7)
Fe1B C1B C2B C3B 59.7(6)
C5B C1B C2B Fe1B -61.4(5)
Si1B C1B C2B Fe1B 62.8(5)
C1B Fe1B C2B C3B -119.9(9)
C5B Fe1B C2B C3B -80.2(6)
C6B Fe1B C2B C3B 111.7(6)
C10B Fe1B C2B C3B 153.7(6)
C7B Fe1B C2B C3B 68.0(7)
C8B Fe1B C2B C3B 29.2(11)
C9B Fe1B C2B C3B -164.1(18)
C4B Fe1B C2B C3B -36.8(5)
Si1B Fe1B C2B C3B -159.6(6)
C5B Fe1B C2B C1B 39.7(6)
C6B Fe1B C2B C1B -128.4(6)
C10B Fe1B C2B C1B -86.3(7)
C7B Fe1B C2B C1B -172.1(6)
C8B Fe1B C2B C1B 149.1(7)
C9B Fe1B C2B C1B -44(2)
C4B Fe1B C2B C1B 83.1(6)
C3B Fe1B C2B C1B 119.9(9)
Si1B Fe1B C2B C1B -39.6(5)
C1B C2B C3B C4B 0.6(10)
Fe1B C2B C3B C4B 59.1(6)
C1B C2B C3B Fe1B -58.4(6)
C1B Fe1B C3B C2B 38.0(6)
C5B Fe1B C3B C2B 82.5(6)
C6B Fe1B C3B C2B -88.0(7)
C10B Fe1B C3B C2B -77.3(13)
C7B Fe1B C3B C2B -124.9(6)
C8B Fe1B C3B C2B -164.7(6)
C9B Fe1B C3B C2B 174.0(7)
C4B Fe1B C3B C2B 120.4(8)
Si1B Fe1B C3B C2B 22.3(6)
C1B Fe1B C3B C4B -82.4(6)
C5B Fe1B C3B C4B -37.9(6)
C6B Fe1B C3B C4B 151.5(6)
C10B Fe1B C3B C4B 162.2(11)
C7B Fe1B C3B C4B 114.7(6)
C2B Fe1B C3B C4B -120.4(8)
C8B Fe1B C3B C4B 74.9(6)
C9B Fe1B C3B C4B 53.6(9)
Si1B Fe1B C3B C4B -98.2(6)
C2B C3B C4B C5B 0.7(10)
Fe1B C3B C4B C5B 59.7(5)
C2B C3B C4B Fe1B -59.0(6)
C1B Fe1B C4B C5B -37.1(6)
C6B Fe1B C4B C5B -176.0(8)
C10B Fe1B C4B C5B 77.3(12)
C7B Fe1B C4B C5B 164.6(6)
C2B Fe1B C4B C5B -81.9(6)
C8B Fe1B C4B C5B 125.4(6)
C9B Fe1B C4B C5B 88.4(7)
C3B Fe1B C4B C5B -118.3(9)
Si1B Fe1B C4B C5B -17.0(7)
C1B Fe1B C4B C3B 81.1(6)
C5B Fe1B C4B C3B 118.3(9)
C6B Fe1B C4B C3B -57.8(11)
C10B Fe1B C4B C3B -164.5(9)
C7B Fe1B C4B C3B -77.1(6)
C2B Fe1B C4B C3B 36.4(5)
C8B Fe1B C4B C3B -116.3(6)
C9B Fe1B C4B C3B -153.4(6)
Si1B Fe1B C4B C3B 101.2(5)
C3B C4B C5B C1B -1.8(9)
Fe1B C4B C5B C1B 58.4(6)
C3B C4B C5B Fe1B -60.2(6)
C2B C1B C5B C4B 2.1(9)
Si1B C1B C5B C4B -124.9(6)
Fe1B C1B C5B C4B -59.3(6)
C2B C1B C5B Fe1B 61.5(6)
Si1B C1B C5B Fe1B -65.6(4)
C1B Fe1B C5B C4B 120.9(8)
C6B Fe1B C5B C4B 169.8(19)
C10B Fe1B C5B C4B -150.8(6)
C7B Fe1B C5B C4B -29.7(11)
C2B Fe1B C5B C4B 80.8(6)
C8B Fe1B C5B C4B -66.9(7)
C9B Fe1B C5B C4B -110.7(6)
C3B Fe1B C5B C4B 37.9(6)
Si1B Fe1B C5B C4B 164.1(6)
C6B Fe1B C5B C1B 49(2)
C10B Fe1B C5B C1B 88.3(6)
C7B Fe1B C5B C1B -150.7(7)
C2B Fe1B C5B C1B -40.1(5)
C8B Fe1B C5B C1B 172.1(5)
C9B Fe1B C5B C1B 128.4(5)
C4B Fe1B C5B C1B -120.9(8)
C3B Fe1B C5B C1B -83.0(6)
Si1B Fe1B C5B C1B 43.1(4)
C1B Fe1B C6B C7B -153.8(6)
C5B Fe1B C6B C7B 165.2(19)
C10B Fe1B C6B C7B 118.2(9)
C2B Fe1B C6B C7B -110.3(6)
C8B Fe1B C6B C7B 37.6(6)
C9B Fe1B C6B C7B 81.3(6)
C4B Fe1B C6B C7B -28.3(11)
C3B Fe1B C6B C7B -67.2(7)
Si1B Fe1B C6B C7B 170.8(5)
C1B Fe1B C6B C10B 88.1(7)
C5B Fe1B C6B C10B 47(2)
C7B Fe1B C6B C10B -118.2(9)
C2B Fe1B C6B C10B 131.5(6)
C8B Fe1B C6B C10B -80.6(6)
C9B Fe1B C6B C10B -36.9(6)
C4B Fe1B C6B C10B -146.5(8)
C3B Fe1B C6B C10B 174.6(6)
Si1B Fe1B C6B C10B 52.6(6)
C10B C6B C7B C8B 0.4(10)
Fe1B C6B C7B C8B -59.7(6)
C10B C6B C7B Fe1B 60.1(6)
C1B Fe1B C7B C6B 74.1(13)
C5B Fe1B C7B C6B -174.3(7)
C10B Fe1B C7B C6B -38.6(6)
C2B Fe1B C7B C6B 89.4(7)
C8B Fe1B C7B C6B -119.3(8)
C9B Fe1B C7B C6B -81.4(6)
C4B Fe1B C7B C6B 165.4(6)
C3B Fe1B C7B C6B 126.1(6)
Si1B Fe1B C7B C6B -12.5(7)
C1B Fe1B C7B C8B -166.6(10)
C5B Fe1B C7B C8B -55.0(10)
C6B Fe1B C7B C8B 119.3(8)
C10B Fe1B C7B C8B 80.7(6)
C2B Fe1B C7B C8B -151.3(6)
C9B Fe1B C7B C8B 37.9(5)
C4B Fe1B C7B C8B -75.2(6)
C3B Fe1B C7B C8B -114.6(6)
Si1B Fe1B C7B C8B 106.8(5)
C6B C7B C8B C9B -0.6(10)
Fe1B C7B C8B C9B -60.1(6)
C6B C7B C8B Fe1B 59.5(6)
C1B Fe1B C8B C7B 167.1(9)
C5B Fe1B C8B C7B 152.7(5)
C6B Fe1B C8B C7B -37.2(6)
C10B Fe1B C8B C7B -81.7(6)
C2B Fe1B C8B C7B 57.6(10)
C9B Fe1B C8B C7B -118.6(7)
C4B Fe1B C8B C7B 116.1(6)
C3B Fe1B C8B C7B 77.3(6)
Si1B Fe1B C8B C7B -111.0(5)
C1B Fe1B C8B C9B -74.3(11)
C5B Fe1B C8B C9B -88.7(6)
C6B Fe1B C8B C9B 81.4(6)
C10B Fe1B C8B C9B 36.9(5)
C7B Fe1B C8B C9B 118.6(7)
C2B Fe1B C8B C9B 176.2(7)
C4B Fe1B C8B C9B -125.3(5)
C3B Fe1B C8B C9B -164.1(5)
Si1B Fe1B C8B C9B 7.6(7)
C7B C8B C9B C10B 0.5(9)
Fe1B C8B C9B C10B -59.3(6)
C7B C8B C9B Fe1B 59.8(6)
C1B Fe1B C9B C10B -87.7(7)
C5B Fe1B C9B C10B -130.2(6)
C6B Fe1B C9B C10B 38.1(6)
C7B Fe1B C9B C10B 81.5(6)
C2B Fe1B C9B C10B -50(2)
C8B Fe1B C9B C10B 119.4(8)
C4B Fe1B C9B C10B -173.4(5)
C3B Fe1B C9B C10B 150.4(7)
Si1B Fe1B C9B C10B -54.9(5)
C1B Fe1B C9B C8B 152.9(6)
C5B Fe1B C9B C8B 110.5(6)
C6B Fe1B C9B C8B -81.2(6)
C10B Fe1B C9B C8B -119.4(8)
C7B Fe1B C9B C8B -37.9(5)
C2B Fe1B C9B C8B -169.8(19)
C4B Fe1B C9B C8B 67.2(6)
C3B Fe1B C9B C8B 31.1(10)
Si1B Fe1B C9B C8B -174.3(5)
C8B C9B C10B C6B -0.3(10)
Fe1B C9B C10B C6B -59.5(6)
C8B C9B C10B Fe1B 59.3(6)
C7B C6B C10B C9B -0.1(10)
Fe1B C6B C10B C9B 60.4(6)
C7B C6B C10B Fe1B -60.5(6)
C1B Fe1B C10B C9B 119.9(6)
C5B Fe1B C10B C9B 71.5(7)
C6B Fe1B C10B C9B -119.2(8)
C7B Fe1B C10B C9B -81.5(6)
C2B Fe1B C10B C9B 168.6(5)
C8B Fe1B C10B C9B -37.7(6)
C4B Fe1B C10B C9B 15.4(13)
C3B Fe1B C10B C9B -133.4(11)
Si1B Fe1B C10B C9B 118.9(5)
C1B Fe1B C10B C6B -120.9(6)
C5B Fe1B C10B C6B -169.3(6)
C7B Fe1B C10B C6B 37.7(6)
C2B Fe1B C10B C6B -72.2(8)
C8B Fe1B C10B C6B 81.5(6)
C9B Fe1B C10B C6B 119.2(8)
C4B Fe1B C10B C6B 134.5(9)
C3B Fe1B C10B C6B -14.2(15)
Si1B Fe1B C10B C6B -121.9(6)
C11B Si1B C12B C15B -175.7(9)
C1B Si1B C12B C15B -34.0(10)
Fe1B Si1B C12B C15B 31.0(10)
C11B Si1B C12B C14B -56.9(9)
C1B Si1B C12B C14B 84.8(8)
Fe1B Si1B C12B C14B 149.8(7)
C11B Si1B C12B C13B 55.3(10)
C1B Si1B C12B C13B -163.0(9)
Fe1B Si1B C12B C13B -98.0(9)
B3 B1 B2 B9 -0.1(7)
B4 B1 B2 B9 -64.0(6)
Cl1 B1 B2 B9 150.9(5)
B5 B1 B2 B9 37.5(5)
B6 B1 B2 B9 -100.5(5)
B3 B1 B2 B10 62.9(6)
B4 B1 B2 B10 -0.9(7)
Cl1 B1 B2 B10 -146.0(5)
B5 B1 B2 B10 100.5(5)
B6 B1 B2 B10 -37.5(5)
B3 B1 B2 B6 100.4(5)
B4 B1 B2 B6 36.6(5)
Cl1 B1 B2 B6 -108.5(6)
B5 B1 B2 B6 138.0(5)
B3 B1 B2 Cl2 -146.7(5)
B4 B1 B2 Cl2 149.5(5)
Cl1 B1 B2 Cl2 4.4(8)
B5 B1 B2 Cl2 -109.1(6)
B6 B1 B2 Cl2 112.9(6)
B3 B1 B2 B5 -37.6(5)
B4 B1 B2 B5 -101.4(5)
Cl1 B1 B2 B5 113.5(6)
B6 B1 B2 B5 -138.0(5)
B4 B1 B3 Cl3 -112.3(6)
B2 B1 B3 Cl3 147.7(5)
Cl1 B1 B3 Cl3 -3.1(8)
B5 B1 B3 Cl3 110.3(6)
B6 B1 B3 Cl3 -149.0(5)
B4 B1 B3 B12 100.1(5)
B2 B1 B3 B12 0.1(7)
Cl1 B1 B3 B12 -150.7(5)
B5 B1 B3 B12 -37.3(5)
B6 B1 B3 B12 63.4(6)
B2 B1 B3 B4 -100.0(5)
Cl1 B1 B3 B4 109.2(6)
B5 B1 B3 B4 -137.4(5)
B6 B1 B3 B4 -36.7(5)
B4 B1 B3 B5 137.4(5)
B2 B1 B3 B5 37.4(5)
Cl1 B1 B3 B5 -113.4(6)
B6 B1 B3 B5 100.7(5)
B4 B1 B3 B11 37.1(5)
B2 B1 B3 B11 -62.9(6)
Cl1 B1 B3 B11 146.3(5)
B5 B1 B3 B11 -100.3(5)
B6 B1 B3 B11 0.4(6)
B3 B1 B4 B6 -138.5(5)
B2 B1 B4 B6 -36.8(5)
Cl1 B1 B4 B6 108.9(6)
B5 B1 B4 B6 -100.2(5)
B3 B1 B4 B7 -100.0(5)
B2 B1 B4 B7 1.7(7)
Cl1 B1 B4 B7 147.3(5)
B5 B1 B4 B7 -61.7(6)
B6 B1 B4 B7 38.5(5)
B2 B1 B4 B3 101.7(5)
Cl1 B1 B4 B3 -112.7(6)
B5 B1 B4 B3 38.3(5)
B6 B1 B4 B3 138.5(5)
B3 B1 B4 B11 -37.2(5)
B2 B1 B4 B11 64.4(6)
Cl1 B1 B4 B11 -149.9(5)
B5 B1 B4 B11 1.1(7)
B6 B1 B4 B11 101.3(5)
B3 B1 B4 Cl4 109.9(6)
B2 B1 B4 Cl4 -148.5(5)
Cl1 B1 B4 Cl4 -2.8(8)
B5 B1 B4 Cl4 148.2(5)
B6 B1 B4 Cl4 -111.7(6)
B1 B3 B4 B6 37.7(5)
Cl3 B3 B4 B6 148.9(5)
B12 B3 B4 B6 -63.4(6)
B5 B3 B4 B6 -0.3(7)
B11 B3 B4 B6 -100.8(6)
B1 B3 B4 B7 101.8(5)
Cl3 B3 B4 B7 -147.1(5)
B12 B3 B4 B7 0.7(7)
B5 B3 B4 B7 63.8(6)
B11 B3 B4 B7 -36.7(5)
Cl3 B3 B4 B1 111.1(6)
B12 B3 B4 B1 -101.1(5)
B5 B3 B4 B1 -38.0(5)
B11 B3 B4 B1 -138.5(5)
B1 B3 B4 B11 138.5(5)
Cl3 B3 B4 B11 -110.4(6)
B12 B3 B4 B11 37.4(5)
B5 B3 B4 B11 100.4(6)
B1 B3 B4 Cl4 -110.2(6)
Cl3 B3 B4 Cl4 0.9(9)
B12 B3 B4 Cl4 148.7(5)
B5 B3 B4 Cl4 -148.2(5)
B11 B3 B4 Cl4 111.3(6)
B3 B1 B5 B9 101.0(6)
B4 B1 B5 B9 62.7(6)
B2 B1 B5 B9 -37.2(5)
Cl1 B1 B5 B9 -147.5(5)
B6 B1 B5 B9 0.2(7)
B3 B1 B5 Cl5 -110.4(6)
B4 B1 B5 Cl5 -148.7(5)
B2 B1 B5 Cl5 111.4(6)
Cl1 B1 B5 Cl5 1.1(9)
B6 B1 B5 Cl5 148.8(5)
B3 B1 B5 B12 37.2(5)
B4 B1 B5 B12 -1.1(7)
B2 B1 B5 B12 -101.1(5)
Cl1 B1 B5 B12 148.6(5)
B6 B1 B5 B12 -63.7(6)
B3 B1 B5 B2 138.3(5)
B4 B1 B5 B2 100.0(5)
Cl1 B1 B5 B2 -110.3(6)
B6 B1 B5 B2 37.4(5)
B4 B1 B5 B3 -38.3(5)
B2 B1 B5 B3 -138.3(5)
Cl1 B1 B5 B3 111.4(6)
B6 B1 B5 B3 -100.9(5)
B10 B2 B5 B9 37.3(5)
B1 B2 B5 B9 138.0(5)
B6 B2 B5 B9 100.2(5)
Cl2 B2 B5 B9 -110.9(6)
B9 B2 B5 Cl5 110.7(6)
B10 B2 B5 Cl5 148.0(5)
B1 B2 B5 Cl5 -111.3(6)
B6 B2 B5 Cl5 -149.1(5)
Cl2 B2 B5 Cl5 -0.2(9)
B9 B2 B5 B12 -37.8(5)
B10 B2 B5 B12 -0.5(7)
B1 B2 B5 B12 100.2(5)
B6 B2 B5 B12 62.4(6)
Cl2 B2 B5 B12 -148.7(5)
B9 B2 B5 B1 -138.0(5)
B10 B2 B5 B1 -100.7(5)
B6 B2 B5 B1 -37.8(5)
Cl2 B2 B5 B1 111.1(6)
B9 B2 B5 B3 -101.0(6)
B10 B2 B5 B3 -63.7(6)
B1 B2 B5 B3 36.9(5)
B6 B2 B5 B3 -0.8(7)
Cl2 B2 B5 B3 148.0(5)
B1 B3 B5 B9 -100.1(6)
Cl3 B3 B5 B9 148.0(5)
B12 B3 B5 B9 38.1(5)
B4 B3 B5 B9 -62.2(7)
B11 B3 B5 B9 1.0(7)
B1 B3 B5 Cl5 111.2(6)
Cl3 B3 B5 Cl5 -0.6(9)
B12 B3 B5 Cl5 -110.6(6)
B4 B3 B5 Cl5 149.2(5)
B11 B3 B5 Cl5 -147.7(5)
B1 B3 B5 B12 -138.2(5)
Cl3 B3 B5 B12 109.9(6)
B4 B3 B5 B12 -100.3(6)
B11 B3 B5 B12 -37.1(5)
Cl3 B3 B5 B1 -111.9(6)
B12 B3 B5 B1 138.2(5)
B4 B3 B5 B1 37.9(5)
B11 B3 B5 B1 101.1(6)
B1 B3 B5 B2 -37.2(5)
Cl3 B3 B5 B2 -149.1(5)
B12 B3 B5 B2 101.0(6)
B4 B3 B5 B2 0.7(7)
B11 B3 B5 B2 63.8(7)
B7 B4 B6 B10 -37.1(5)
B1 B4 B6 B10 100.4(5)
B3 B4 B6 B10 63.2(6)
B11 B4 B6 B10 -0.5(7)
Cl4 B4 B6 B10 -149.2(5)
B1 B4 B6 B7 137.4(5)
B3 B4 B6 B7 100.3(5)
B11 B4 B6 B7 36.5(5)
Cl4 B4 B6 B7 -112.2(6)
B7 B4 B6 Cl6 111.3(6)
B1 B4 B6 Cl6 -111.3(6)
B3 B4 B6 Cl6 -148.4(5)
B11 B4 B6 Cl6 147.8(5)
Cl4 B4 B6 Cl6 -0.9(8)
B7 B4 B6 B2 -100.5(5)
B1 B4 B6 B2 36.9(5)
B3 B4 B6 B2 -0.2(7)
B11 B4 B6 B2 -64.0(6)
Cl4 B4 B6 B2 147.3(5)
B7 B4 B6 B1 -137.4(5)
B3 B4 B6 B1 -37.1(5)
B11 B4 B6 B1 -100.9(5)
Cl4 B4 B6 B1 110.4(6)
B9 B2 B6 B4 63.9(6)
B10 B2 B6 B4 100.8(5)
B1 B2 B6 B4 -37.0(5)
Cl2 B2 B6 B4 -147.1(5)
B5 B2 B6 B4 0.6(7)
B9 B2 B6 B10 -36.9(5)
B1 B2 B6 B10 -137.7(5)
Cl2 B2 B6 B10 112.1(6)
B5 B2 B6 B10 -100.2(6)
B9 B2 B6 B7 0.5(7)
B10 B2 B6 B7 37.4(5)
B1 B2 B6 B7 -100.3(5)
Cl2 B2 B6 B7 149.5(5)
B5 B2 B6 B7 -62.7(7)
B9 B2 B6 Cl6 -148.1(5)
B10 B2 B6 Cl6 -111.2(6)
B1 B2 B6 Cl6 111.0(6)
Cl2 B2 B6 Cl6 0.9(9)
B5 B2 B6 Cl6 148.6(5)
B9 B2 B6 B1 100.8(5)
B10 B2 B6 B1 137.7(5)
Cl2 B2 B6 B1 -110.1(6)
B5 B2 B6 B1 37.6(5)
B3 B1 B6 B4 37.3(5)
B2 B1 B6 B4 138.6(5)
Cl1 B1 B6 B4 -109.7(6)
B5 B1 B6 B4 101.1(5)
B3 B1 B6 B10 -63.6(6)
B4 B1 B6 B10 -100.9(5)
B2 B1 B6 B10 37.7(5)
Cl1 B1 B6 B10 149.4(5)
B5 B1 B6 B10 0.2(7)
B3 B1 B6 B7 -0.6(6)
B4 B1 B6 B7 -37.9(5)
B2 B1 B6 B7 100.7(5)
Cl1 B1 B6 B7 -147.6(5)
B5 B1 B6 B7 63.2(6)
B3 B1 B6 Cl6 147.6(5)
B4 B1 B6 Cl6 110.3(5)
B2 B1 B6 Cl6 -111.1(6)
Cl1 B1 B6 Cl6 0.6(8)
B5 B1 B6 Cl6 -148.6(5)
B3 B1 B6 B2 -101.3(5)
B4 B1 B6 B2 -138.6(5)
Cl1 B1 B6 B2 111.7(6)
B5 B1 B6 B2 -37.5(5)
B6 B4 B7 B8 100.5(5)
B1 B4 B7 B8 61.8(6)
B3 B4 B7 B8 -1.3(7)
B11 B4 B7 B8 -38.4(5)
Cl4 B4 B7 B8 -148.6(5)
B6 B4 B7 B11 138.9(5)
B1 B4 B7 B11 100.2(5)
B3 B4 B7 B11 37.1(5)
Cl4 B4 B7 B11 -110.2(6)
B6 B4 B7 B10 36.9(5)
B1 B4 B7 B10 -1.7(7)
B3 B4 B7 B10 -64.9(6)
B11 B4 B7 B10 -101.9(5)
Cl4 B4 B7 B10 147.8(5)
B1 B4 B7 B6 -38.7(5)
B3 B4 B7 B6 -101.8(5)
B11 B4 B7 B6 -138.9(5)
Cl4 B4 B7 B6 110.9(6)
B6 B4 B7 Cl7 -110.6(6)
B1 B4 B7 Cl7 -149.2(5)
B3 B4 B7 Cl7 147.6(5)
B11 B4 B7 Cl7 110.5(6)
Cl4 B4 B7 Cl7 0.3(8)
B4 B6 B7 B8 -101.5(6)
B10 B6 B7 B8 36.9(5)
Cl6 B6 B7 B8 148.1(5)
B2 B6 B7 B8 -0.6(7)
B1 B6 B7 B8 -63.6(6)
B4 B6 B7 B11 -37.1(5)
B10 B6 B7 B11 101.3(5)
Cl6 B6 B7 B11 -147.6(5)
B2 B6 B7 B11 63.7(6)
B1 B6 B7 B11 0.7(6)
B4 B6 B7 B10 -138.4(5)
Cl6 B6 B7 B10 111.2(6)
B2 B6 B7 B10 -37.5(5)
B1 B6 B7 B10 -100.6(5)
B10 B6 B7 B4 138.4(5)
Cl6 B6 B7 B4 -110.4(6)
B2 B6 B7 B4 100.9(5)
B1 B6 B7 B4 37.8(5)
B4 B6 B7 Cl7 110.6(6)
B10 B6 B7 Cl7 -111.0(6)
Cl6 B6 B7 Cl7 0.2(8)
B2 B6 B7 Cl7 -148.5(5)
B1 B6 B7 Cl7 148.4(5)
B11 B7 B8 B10 -138.2(5)
B4 B7 B8 B10 -99.8(5)
B6 B7 B8 B10 -36.8(5)
Cl7 B7 B8 B10 111.2(6)
B11 B7 B8 B12 -36.9(5)
B10 B7 B8 B12 101.3(5)
B4 B7 B8 B12 1.4(7)
B6 B7 B8 B12 64.5(6)
Cl7 B7 B8 B12 -147.5(5)
B10 B7 B8 B11 138.2(5)
B4 B7 B8 B11 38.3(5)
B6 B7 B8 B11 101.4(6)
Cl7 B7 B8 B11 -110.6(6)
B11 B7 B8 B9 -100.9(6)
B10 B7 B8 B9 37.2(5)
B4 B7 B8 B9 -62.6(7)
B6 B7 B8 B9 0.5(7)
Cl7 B7 B8 B9 148.4(5)
B11 B7 B8 Cl8 110.0(6)
B10 B7 B8 Cl8 -111.8(6)
B4 B7 B8 Cl8 148.4(5)
B6 B7 B8 Cl8 -148.6(5)
Cl7 B7 B8 Cl8 -0.6(9)
B1 B2 B9 B10 100.5(5)
B6 B2 B9 B10 36.8(5)
Cl2 B2 B9 B10 -112.9(6)
B5 B2 B9 B10 138.0(5)
B10 B2 B9 B5 -138.0(5)
B1 B2 B9 B5 -37.5(5)
B6 B2 B9 B5 -101.2(5)
Cl2 B2 B9 B5 109.1(6)
B10 B2 B9 B8 -37.1(5)
B1 B2 B9 B8 63.5(6)
B6 B2 B9 B8 -0.2(7)
Cl2 B2 B9 B8 -150.0(5)
B5 B2 B9 B8 101.0(5)
B10 B2 B9 B12 -100.4(5)
B1 B2 B9 B12 0.1(7)
B6 B2 B9 B12 -63.6(6)
Cl2 B2 B9 B12 146.7(5)
B5 B2 B9 B12 37.6(5)
B10 B2 B9 Cl9 112.1(6)
B1 B2 B9 Cl9 -147.3(5)
B6 B2 B9 Cl9 149.0(5)
Cl2 B2 B9 Cl9 -0.8(8)
B5 B2 B9 Cl9 -109.8(6)
Cl5 B5 B9 B2 -111.2(6)
B12 B5 B9 B2 138.0(5)
B1 B5 B9 B2 37.5(5)
B3 B5 B9 B2 100.2(5)
Cl5 B5 B9 B10 -149.2(5)
B12 B5 B9 B10 100.1(5)
B1 B5 B9 B10 -0.5(7)
B2 B5 B9 B10 -37.9(5)
B3 B5 B9 B10 62.3(7)
Cl5 B5 B9 B8 147.3(5)
B12 B5 B9 B8 36.5(5)
B1 B5 B9 B8 -64.0(6)
B2 B5 B9 B8 -101.5(5)
B3 B5 B9 B8 -1.3(7)
Cl5 B5 B9 B12 110.8(6)
B1 B5 B9 B12 -100.5(5)
B2 B5 B9 B12 -138.0(5)
B3 B5 B9 B12 -37.8(5)
Cl5 B5 B9 Cl9 -0.1(8)
B12 B5 B9 Cl9 -110.9(6)
B1 B5 B9 Cl9 148.6(5)
B2 B5 B9 Cl9 111.2(6)
B3 B5 B9 Cl9 -148.7(5)
B7 B8 B9 B2 -0.1(7)
B10 B8 B9 B2 37.3(5)
B12 B8 B9 B2 -100.9(6)
B11 B8 B9 B2 -63.1(6)
Cl8 B8 B9 B2 149.5(5)
B7 B8 B9 B10 -37.4(5)
B12 B8 B9 B10 -138.2(5)
B11 B8 B9 B10 -100.4(5)
Cl8 B8 B9 B10 112.2(6)
B7 B8 B9 B5 64.1(7)
B10 B8 B9 B5 101.6(5)
B12 B8 B9 B5 -36.6(5)
B11 B8 B9 B5 1.1(7)
Cl8 B8 B9 B5 -146.3(5)
B7 B8 B9 B12 100.7(6)
B10 B8 B9 B12 138.2(5)
B11 B8 B9 B12 37.7(5)
Cl8 B8 B9 B12 -109.7(6)
B7 B8 B9 Cl9 -149.1(5)
B10 B8 B9 Cl9 -111.7(6)
B12 B8 B9 Cl9 110.2(6)
B11 B8 B9 Cl9 147.9(5)
Cl8 B8 B9 Cl9 0.5(8)
B2 B9 B10 B7 -101.4(5)
B5 B9 B10 B7 -63.5(6)
B8 B9 B10 B7 37.3(5)
B12 B9 B10 B7 0.0(7)
Cl9 B9 B10 B7 148.2(5)
B2 B9 B10 B6 -37.4(5)
B5 B9 B10 B6 0.6(7)
B8 B9 B10 B6 101.3(6)
B12 B9 B10 B6 64.1(6)
Cl9 B9 B10 B6 -147.8(5)
B2 B9 B10 B8 -138.7(5)
B5 B9 B10 B8 -100.7(6)
B12 B9 B10 B8 -37.2(5)
Cl9 B9 B10 B8 110.9(6)
B5 B9 B10 B2 38.0(5)
B8 B9 B10 B2 138.7(5)
B12 B9 B10 B2 101.5(5)
Cl9 B9 B10 B2 -110.4(6)
B2 B9 B10 Cl10 110.4(6)
B5 B9 B10 Cl10 148.3(5)
B8 B9 B10 Cl10 -110.9(6)
B12 B9 B10 Cl10 -148.2(5)
Cl9 B9 B10 Cl10 0.0(9)
B8 B7 B10 B9 -37.5(5)
B11 B7 B10 B9 0.4(7)
B4 B7 B10 B9 64.5(6)
B6 B7 B10 B9 101.3(5)
Cl7 B7 B10 B9 -148.1(5)
B8 B7 B10 B6 -138.8(5)
B11 B7 B10 B6 -100.9(5)
B4 B7 B10 B6 -36.8(5)
Cl7 B7 B10 B6 110.6(6)
B11 B7 B10 B8 37.9(5)
B4 B7 B10 B8 102.0(6)
B6 B7 B10 B8 138.8(5)
Cl7 B7 B10 B8 -110.6(6)
B8 B7 B10 B2 -100.8(6)
B11 B7 B10 B2 -63.0(6)
B4 B7 B10 B2 1.1(7)
B6 B7 B10 B2 38.0(5)
Cl7 B7 B10 B2 148.6(5)
B8 B7 B10 Cl10 111.4(6)
B11 B7 B10 Cl10 149.3(5)
B4 B7 B10 Cl10 -146.6(5)
B6 B7 B10 Cl10 -109.8(6)
Cl7 B7 B10 Cl10 0.8(8)
B4 B6 B10 B9 -63.6(6)
B7 B6 B10 B9 -100.8(6)
Cl6 B6 B10 B9 148.3(5)
B2 B6 B10 B9 37.1(5)
B1 B6 B10 B9 -0.5(7)
B4 B6 B10 B7 37.2(5)
Cl6 B6 B10 B7 -110.9(6)
B2 B6 B10 B7 137.9(5)
B1 B6 B10 B7 100.3(5)
B4 B6 B10 B8 0.3(7)
B7 B6 B10 B8 -36.9(5)
Cl6 B6 B10 B8 -147.8(5)
B2 B6 B10 B8 101.0(5)
B1 B6 B10 B8 63.5(6)
B4 B6 B10 B2 -100.7(5)
B7 B6 B10 B2 -137.9(5)
Cl6 B6 B10 B2 111.2(5)
B1 B6 B10 B2 -37.6(5)
B4 B6 B10 Cl10 147.7(5)
B7 B6 B10 Cl10 110.5(6)
Cl6 B6 B10 Cl10 -0.4(8)
B2 B6 B10 Cl10 -111.6(6)
B1 B6 B10 Cl10 -149.1(5)
B7 B8 B10 B9 138.2(5)
B12 B8 B10 B9 37.7(5)
B11 B8 B10 B9 101.1(6)
Cl8 B8 B10 B9 -109.8(6)
B12 B8 B10 B7 -100.5(6)
B11 B8 B10 B7 -37.1(5)
B9 B8 B10 B7 -138.2(5)
Cl8 B8 B10 B7 112.0(6)
B7 B8 B10 B6 37.2(5)
B12 B8 B10 B6 -63.3(6)
B11 B8 B10 B6 0.1(7)
B9 B8 B10 B6 -101.0(5)
Cl8 B8 B10 B6 149.2(5)
B7 B8 B10 B2 101.3(5)
B12 B8 B10 B2 0.8(7)
B11 B8 B10 B2 64.1(6)
B9 B8 B10 B2 -36.9(5)
Cl8 B8 B10 B2 -146.8(5)
B7 B8 B10 Cl10 -109.6(6)
B12 B8 B10 Cl10 150.0(5)
B11 B8 B10 Cl10 -146.7(5)
B9 B8 B10 Cl10 112.2(6)
Cl8 B8 B10 Cl10 2.4(8)
B1 B2 B10 B9 -100.6(5)
B6 B2 B10 B9 -138.5(5)
Cl2 B2 B10 B9 109.6(6)
B5 B2 B10 B9 -37.4(5)
B9 B2 B10 B7 100.5(5)
B1 B2 B10 B7 -0.1(7)
B6 B2 B10 B7 -38.0(5)
Cl2 B2 B10 B7 -149.9(5)
B5 B2 B10 B7 63.2(6)
B9 B2 B10 B6 138.5(5)
B1 B2 B10 B6 37.9(5)
Cl2 B2 B10 B6 -111.9(6)
B5 B2 B10 B6 101.1(5)
B9 B2 B10 B8 37.2(5)
B1 B2 B10 B8 -63.5(6)
B6 B2 B10 B8 -101.3(5)
Cl2 B2 B10 B8 146.8(5)
B5 B2 B10 B8 -0.2(7)
B9 B2 B10 Cl10 -112.1(6)
B1 B2 B10 Cl10 147.3(5)
B6 B2 B10 Cl10 109.4(6)
Cl2 B2 B10 Cl10 -2.4(8)
B5 B2 B10 Cl10 -149.4(5)
B8 B7 B11 B12 37.0(5)
B10 B7 B11 B12 -0.6(7)
B4 B7 B11 B12 -100.6(5)
B6 B7 B11 B12 -64.0(6)
Cl7 B7 B11 B12 148.1(5)
B10 B7 B11 B8 -37.6(5)
B4 B7 B11 B8 -137.6(5)
B6 B7 B11 B8 -101.0(5)
Cl7 B7 B11 B8 111.1(6)
B8 B7 B11 Cl11 -111.4(6)
B10 B7 B11 Cl11 -149.0(5)
B4 B7 B11 Cl11 111.0(6)
B6 B7 B11 Cl11 147.6(5)
Cl7 B7 B11 Cl11 -0.3(8)
B8 B7 B11 B4 137.6(5)
B10 B7 B11 B4 100.0(5)
B6 B7 B11 B4 36.6(4)
Cl7 B7 B11 B4 -111.3(6)
B8 B7 B11 B3 100.5(5)
B10 B7 B11 B3 62.9(6)
B4 B7 B11 B3 -37.1(5)
B6 B7 B11 B3 -0.5(7)
Cl7 B7 B11 B3 -148.4(5)
B10 B8 B11 B7 37.4(5)
B12 B8 B11 B7 138.6(5)
B9 B8 B11 B7 100.6(5)
Cl8 B8 B11 B7 -112.1(6)
B7 B8 B11 B12 -138.6(5)
B10 B8 B11 B12 -101.2(5)
B9 B8 B11 B12 -38.0(5)
Cl8 B8 B11 B12 109.2(6)
B7 B8 B11 Cl11 108.5(6)
B10 B8 B11 Cl11 145.9(5)
B12 B8 B11 Cl11 -112.8(6)
B9 B8 B11 Cl11 -150.9(5)
Cl8 B8 B11 Cl11 -3.6(8)
B7 B8 B11 B4 -37.8(5)
B10 B8 B11 B4 -0.4(7)
B12 B8 B11 B4 100.8(5)
B9 B8 B11 B4 62.8(6)
Cl8 B8 B11 B4 -149.9(5)
B7 B8 B11 B3 -101.1(6)
B10 B8 B11 B3 -63.7(6)
B12 B8 B11 B3 37.5(5)
B9 B8 B11 B3 -0.5(7)
Cl8 B8 B11 B3 146.8(5)
B6 B4 B11 B7 -37.1(5)
B1 B4 B11 B7 -101.6(5)
B3 B4 B11 B7 -138.6(5)
Cl4 B4 B11 B7 111.6(6)
B6 B4 B11 B12 63.8(6)
B7 B4 B11 B12 100.9(6)
B1 B4 B11 B12 -0.7(7)
B3 B4 B11 B12 -37.7(5)
Cl4 B4 B11 B12 -147.4(5)
B6 B4 B11 B8 0.6(7)
B7 B4 B11 B8 37.6(5)
B1 B4 B11 B8 -63.9(6)
B3 B4 B11 B8 -100.9(5)
Cl4 B4 B11 B8 149.3(5)
B6 B4 B11 Cl11 -145.9(5)
B7 B4 B11 Cl11 -108.9(6)
B1 B4 B11 Cl11 149.5(5)
B3 B4 B11 Cl11 112.5(6)
Cl4 B4 B11 Cl11 2.8(9)
B6 B4 B11 B3 101.5(5)
B7 B4 B11 B3 138.6(5)
B1 B4 B11 B3 37.0(5)
Cl4 B4 B11 B3 -109.8(6)
B1 B3 B11 B7 0.1(7)
Cl3 B3 B11 B7 149.7(5)
B12 B3 B11 B7 -100.7(5)
B4 B3 B11 B7 37.2(5)
B5 B3 B11 B7 -63.5(6)
B1 B3 B11 B12 100.7(5)
Cl3 B3 B11 B12 -109.7(6)
B4 B3 B11 B12 137.8(5)
B5 B3 B11 B12 37.2(5)
B1 B3 B11 B8 63.2(6)
Cl3 B3 B11 B8 -147.2(5)
B12 B3 B11 B8 -37.5(5)
B4 B3 B11 B8 100.3(5)
B5 B3 B11 B8 -0.3(7)
B1 B3 B11 Cl11 -146.9(5)
Cl3 B3 B11 Cl11 2.7(8)
B12 B3 B11 Cl11 112.4(6)
B4 B3 B11 Cl11 -109.7(6)
B5 B3 B11 Cl11 149.6(5)
B1 B3 B11 B4 -37.1(5)
Cl3 B3 B11 B4 112.5(6)
B12 B3 B11 B4 -137.8(5)
B5 B3 B11 B4 -100.6(6)
B7 B11 B12 B8 -36.9(5)
Cl11 B11 B12 B8 110.2(6)
B4 B11 B12 B8 -100.4(6)
B3 B11 B12 B8 -138.0(5)
B7 B11 B12 B5 63.5(7)
B8 B11 B12 B5 100.4(6)
Cl11 B11 B12 B5 -149.4(5)
B4 B11 B12 B5 0.0(7)
B3 B11 B12 B5 -37.6(5)
B7 B11 B12 Cl12 -148.1(5)
B8 B11 B12 Cl12 -111.2(6)
Cl11 B11 B12 Cl12 -1.1(9)
B4 B11 B12 Cl12 148.4(5)
B3 B11 B12 Cl12 110.7(6)
B7 B11 B12 B3 101.1(6)
B8 B11 B12 B3 138.0(5)
Cl11 B11 B12 B3 -111.8(7)
B4 B11 B12 B3 37.6(5)
B7 B11 B12 B9 0.6(7)
B8 B11 B12 B9 37.5(5)
Cl11 B11 B12 B9 147.7(5)
B4 B11 B12 B9 -62.9(6)
B3 B11 B12 B9 -100.5(5)
B7 B8 B12 B11 36.7(5)
B10 B8 B12 B11 100.4(5)
B9 B8 B12 B11 137.8(5)
Cl8 B8 B12 B11 -111.2(6)
B7 B8 B12 B5 -64.7(6)
B10 B8 B12 B5 -1.1(7)
B11 B8 B12 B5 -101.5(5)
B9 B8 B12 B5 36.3(5)
Cl8 B8 B12 B5 147.3(5)
B7 B8 B12 Cl12 149.6(5)
B10 B8 B12 Cl12 -146.8(5)
B11 B8 B12 Cl12 112.8(6)
B9 B8 B12 Cl12 -109.4(6)
Cl8 B8 B12 Cl12 1.7(8)
B7 B8 B12 B3 -1.0(7)
B10 B8 B12 B3 62.7(6)
B11 B8 B12 B3 -37.8(5)
B9 B8 B12 B3 100.0(5)
Cl8 B8 B12 B3 -148.9(5)
B7 B8 B12 B9 -101.0(5)
B10 B8 B12 B9 -37.4(5)
B11 B8 B12 B9 -137.8(5)
Cl8 B8 B12 B9 111.1(6)
B9 B5 B12 B11 -100.0(6)
Cl5 B5 B12 B11 148.5(5)
B1 B5 B12 B11 0.7(7)
B2 B5 B12 B11 -62.7(7)
B3 B5 B12 B11 37.7(5)
B9 B5 B12 B8 -36.4(5)
Cl5 B5 B12 B8 -147.8(5)
B1 B5 B12 B8 64.3(6)
B2 B5 B12 B8 1.0(7)
B3 B5 B12 B8 101.3(5)
B9 B5 B12 Cl12 110.3(6)
Cl5 B5 B12 Cl12 -1.2(8)
B1 B5 B12 Cl12 -149.0(5)
B2 B5 B12 Cl12 147.7(5)
B3 B5 B12 Cl12 -112.0(6)
B9 B5 B12 B3 -137.7(5)
Cl5 B5 B12 B3 110.9(6)
B1 B5 B12 B3 -37.0(5)
B2 B5 B12 B3 -100.3(5)
Cl5 B5 B12 B9 -111.5(6)
B1 B5 B12 B9 100.7(5)
B2 B5 B12 B9 37.3(5)
B3 B5 B12 B9 137.7(5)
B1 B3 B12 B11 -100.7(6)
Cl3 B3 B12 B11 111.1(6)
B4 B3 B12 B11 -37.5(5)
B5 B3 B12 B11 -138.2(5)
B1 B3 B12 B8 -63.0(6)
Cl3 B3 B12 B8 148.8(5)
B4 B3 B12 B8 0.2(7)
B5 B3 B12 B8 -100.5(5)
B11 B3 B12 B8 37.7(5)
B1 B3 B12 B5 37.5(5)
Cl3 B3 B12 B5 -110.7(6)
B4 B3 B12 B5 100.7(6)
B11 B3 B12 B5 138.2(5)
B1 B3 B12 Cl12 146.2(5)
Cl3 B3 B12 Cl12 -2.0(8)
B4 B3 B12 Cl12 -150.6(5)
B5 B3 B12 Cl12 108.7(6)
B11 B3 B12 Cl12 -113.1(6)
B1 B3 B12 B9 0.0(7)
Cl3 B3 B12 B9 -148.2(5)
B4 B3 B12 B9 63.2(6)
B5 B3 B12 B9 -37.5(5)
B11 B3 B12 B9 100.7(5)
B2 B9 B12 B11 63.5(6)
B10 B9 B12 B11 -0.4(7)
B5 B9 B12 B11 101.5(5)
B8 B9 B12 B11 -37.7(5)
Cl9 B9 B12 B11 -149.0(5)
B2 B9 B12 B8 101.3(5)
B10 B9 B12 B8 37.3(5)
B5 B9 B12 B8 139.2(5)
Cl9 B9 B12 B8 -111.3(6)
B2 B9 B12 B5 -37.9(5)
B10 B9 B12 B5 -101.9(5)
B8 B9 B12 B5 -139.2(5)
Cl9 B9 B12 B5 109.6(6)
B2 B9 B12 Cl12 -146.7(5)
B10 B9 B12 Cl12 149.3(5)
B5 B9 B12 Cl12 -108.8(6)
B8 B9 B12 Cl12 112.0(6)
Cl9 B9 B12 Cl12 0.7(8)
B2 B9 B12 B3 -0.1(7)
B10 B9 B12 B3 -64.0(6)
B5 B9 B12 B3 37.8(5)
B8 B9 B12 B3 -101.3(5)
Cl9 B9 B12 B3 147.4(5)
C26A C21A C22A C23A 0.0
Cl21 C21A C22A C23A 179.8(2)
C21A C22A C23A C24A 0.0
C22A C23A C24A C25A 0.0
C23A C24A C25A C26A 0.0
C24A C25A C26A C21A 0.0
C24A C25A C26A Cl26 179.9(2)
C22A C21A C26A C25A 0.0
Cl21 C21A C26A C25A -179.8(3)
C22A C21A C26A Cl26 -179.9(2)
Cl21 C21A C26A Cl26 0.4(4)
C26B C21B C22B C23B 0.0
C21B C22B C23B C24B 0.0
C22B C23B C24B C25B 0.0
C22B C23B C24B Cl24 -179.8(2)
C23B C24B C25B C26B 0.0
Cl24 C24B C25B C26B 179.8(2)
C23B C24B C25B Cl25 179.8(2)
Cl24 C24B C25B Cl25 -0.4(3)
C24B C25B C26B C21B 0.0
Cl25 C25B C26B C21B -179.8(2)
C22B C21B C26B C25B 0.0
C36A C31A C32A C33A 0.0
Cl31 C31A C32A C33A -179.8(2)
C36A C31A C32A Cl32 -179.8(3)
Cl31 C31A C32A Cl32 0.4(3)
C31A C32A C33A C34A 0.0
Cl32 C32A C33A C34A 179.8(2)
C32A C33A C34A C35A 0.0
C33A C34A C35A C36A 0.0
C34A C35A C36A C31A 0.0
C32A C31A C36A C35A 0.0
Cl31 C31A C36A C35A 179.8(3)
C36B C31B C32B C33B 0.0
C31B C32B C33B C34B 0.0
C32B C33B C34B C35B 0.0
C32B C33B C34B Cl34 -179.9(3)
C33B C34B C35B C36B 0.0
Cl34 C34B C35B C36B 179.9(3)
C33B C34B C35B Cl35 -179.7(2)
Cl34 C34B C35B Cl35 0.3(3)
C34B C35B C36B C31B 0.0
Cl35 C35B C36B C31B 179.7(3)
C32B C31B C36B C35B 0.0
